data_4127637
loop_
_publ_author_name
'Huang, Po-Jung'
'Taniguchi, Kouji'
'Miyasaka, Hitoshi'

_publ_section_title
;
 Bulk Photovoltaic Effect in a Pair of Chiral-Polar Layered
 Perovskite-Type Lead Iodides Altered by Chirality of Organic Cations.
;
_journal_issue 37
_journal_name_full 'Journal of the American Chemical Society'
_journal_page_first 14520
_journal_page_last 14523
_journal_paper_doi 10.1021/jacs.9b06815
_journal_volume 141
_journal_year 2019
_chemical_absolute_configuration 'CHOOSE rm ad rmad syn or unk'
_chemical_formula_moiety 'C57 H102 I21 N9 Pb6'
_chemical_formula_sum 'C57 H102 I21 N9 Pb6'
_chemical_formula_weight 4821.69
_space_group_crystal_system triclinic
_space_group_IT_number 1
_space_group_name_Hall 'P 1'
_space_group_name_H-M_alt 'P 1'
_symmetry_space_group_name_Hall 'P 1'
_symmetry_space_group_name_H-M 'P 1'
_atom_sites_solution_hydrogens geom
_atom_sites_solution_primary direct
_atom_sites_solution_secondary difmap
_cell_angle_alpha 80.405(2)
_cell_angle_beta 82.793(2)
_cell_angle_gamma 71.6720(18)
_cell_formula_units_Z 2
_cell_length_a 12.3924(2)
_cell_length_b 19.6540(4)
_cell_length_c 23.3396(6)
_cell_measurement_reflns_used 18617
_cell_measurement_temperature 103
_cell_measurement_theta_max 31.40
_cell_measurement_theta_min 2.23
_cell_volume 5304.5(2)
_computing_cell_refinement 'CrysAlisPro 1.171.38.43 (Rigaku OD, 2015)'
_computing_data_collection 'CrysAlisPro 1.171.38.43 (Rigaku OD, 2015)'
_computing_data_reduction 'CrysAlisPro 1.171.38.43 (Rigaku OD, 2015)'
_computing_molecular_graphics 'CrystalStructure 4.3'
_computing_publication_material 'CrystalStructure 4.3 (Rigaku, 2018)'
_computing_structure_refinement 'SHELXL Version 2014/7 (Sheldrick, 2008)'
_computing_structure_solution 'SIR2011 (Burla, et al., 2012)'
_diffrn_ambient_temperature 103
_diffrn_detector_area_resol_mean 28.626
_diffrn_measured_fraction_theta_full 0.977
_diffrn_measured_fraction_theta_max 0.976
_diffrn_measurement_device_type 'Rigaku Saturn724'
_diffrn_measurement_method \w
_diffrn_radiation_type 'Mo K\a'
_diffrn_radiation_wavelength 0.71073
_diffrn_reflns_av_R_equivalents 0.0396
_diffrn_reflns_av_unetI/netI 0.0510
_diffrn_reflns_Laue_measured_fraction_full 0.977
_diffrn_reflns_Laue_measured_fraction_max 0.976
_diffrn_reflns_limit_h_max 14
_diffrn_reflns_limit_h_min -15
_diffrn_reflns_limit_k_max 23
_diffrn_reflns_limit_k_min -23
_diffrn_reflns_limit_l_max 28
_diffrn_reflns_limit_l_min -25
_diffrn_reflns_number 36844
_diffrn_reflns_point_group_measured_fraction_full 0.703
_diffrn_reflns_point_group_measured_fraction_max 0.700
_diffrn_reflns_theta_full 25.242
_diffrn_reflns_theta_max 25.499
_diffrn_reflns_theta_min 2.579
_diffrn_standards_number 0
_exptl_absorpt_coefficient_mu 15.652
_exptl_absorpt_correction_T_max 0.791
_exptl_absorpt_correction_T_min 0.738
_exptl_absorpt_correction_type multi-scan
_exptl_absorpt_process_details
;
CrysAlisPro 1.171.38.43 (Rigaku Oxford Diffraction, 2015)
Empirical absorption correction using spherical harmonics,
 implemented in SCALE3 ABSPACK scaling algorithm.
;
_exptl_crystal_colour red
_exptl_crystal_density_diffrn 3.019
_exptl_crystal_density_method 'not measured'
_exptl_crystal_description plate
_exptl_crystal_F_000 4224.00
_exptl_crystal_size_max 0.139
_exptl_crystal_size_mid 0.039
_exptl_crystal_size_min 0.015
_refine_diff_density_max 6.09
_refine_diff_density_min -4.37
_refine_ls_abs_structure_details
;
 Flack x determined using 5793 quotients [(I+)-(I-)]/[(I+)+(I-)]
 (Parsons, Flack and Wagner, Acta Cryst. B69 (2013) 249-259).
;
_refine_ls_abs_structure_Flack 0.154(9)
_refine_ls_extinction_method none
_refine_ls_goodness_of_fit_ref 1.078
_refine_ls_hydrogen_treatment constr
_refine_ls_number_parameters 1714
_refine_ls_number_reflns 27622
_refine_ls_number_restraints 1298
_refine_ls_R_factor_all 0.0970
_refine_ls_R_factor_gt 0.0911
_refine_ls_shift/su_max 0.000
_refine_ls_structure_factor_coef Fsqd
_refine_ls_weighting_details 'w = 1/[\s^2^(Fo^2^)+(0.1156P)^2^+411.1430P] where P=(Fo^2^+2Fc^2^)/3'
_refine_ls_weighting_scheme calc
_refine_ls_wR_factor_gt 0.2369
_refine_ls_wR_factor_ref 0.2424
_reflns_Friedel_coverage 0.434
_reflns_Friedel_fraction_full 0.429
_reflns_Friedel_fraction_max 0.423
_reflns_number_gt 25208
_reflns_number_total 27622
_reflns_threshold_expression F^2^>2.0\s(F^2^)
_cod_data_source_file ja9b06815_si_002.cif
_cod_data_source_block (S)-B-(Me)(PhC2H3)NH3-MeNH3-Pb2I7-n2
_cod_database_code 4127637

loop_
_space_group_symop_id
_space_group_symop_operation_xyz
1 +X,+Y,+Z

loop_
_atom_site_label
_atom_site_type_symbol
_atom_site_fract_x
_atom_site_fract_y
_atom_site_fract_z
_atom_site_U_iso_or_equiv
_atom_site_adp_type
_atom_site_occupancy
_atom_site_site_symmetry_order
_atom_site_calc_flag
_atom_site_refinement_flags_posn
_atom_site_refinement_flags_adp
_atom_site_refinement_flags_occupancy
Pb1 Pb 0.58038(12) 0.95064(7) 0.22478(7) 0.0085(3) Uani 1 1 d . . .
Pb2 Pb 0.07681(13) 0.95387(7) 0.22309(7) 0.0106(4) Uani 1 1 d . . .
Pb3 Pb 0.76654(14) 0.61565(7) 0.22826(7) 0.0125(4) Uani 1 1 d . . .
Pb4 Pb 0.27360(14) 0.61352(7) 0.22487(7) 0.0138(4) Uani 1 1 d . . .
Pb5 Pb 0.92892(15) 0.28078(7) 0.22945(7) 0.0086(3) Uani 1 1 d . . .
Pb6 Pb 0.42796(14) 0.28221(7) 0.22960(6) 0.0061(3) Uani 1 1 d . . .
Pb7 Pb 0.62012(12) 0.99240(7) -0.05631(7) 0.0101(4) Uani 1 1 d . . .
Pb8 Pb 1.12259(12) 0.99604(7) -0.06025(6) 0.0090(3) Uani 1 1 d . U .
Pb9 Pb 0.80134(14) 0.66430(7) -0.05852(7) 0.0110(3) Uani 1 1 d . . .
Pb10 Pb 0.30490(14) 0.66295(7) -0.06071(7) 0.0100(3) Uani 1 1 d . . .
Pb11 Pb 0.97508(16) 0.32912(7) -0.05391(7) 0.0181(4) Uani 1 1 d . . .
Pb12 Pb 1.47697(15) 0.33346(7) -0.05439(7) 0.0173(4) Uani 1 1 d . . .
I1 I 0.5263(3) 0.95461(19) 0.35871(15) 0.0084(7) Uani 0.7 1 d . U P
I1A I 0.5758(9) 0.9196(5) 0.3630(4) 0.0164(14) Uani 0.3 1 d . U P
I2 I 0.3068(2) 0.99524(14) 0.22258(13) 0.0178(6) Uani 1 1 d . . .
I3 I 0.6182(2) 0.78145(13) 0.23273(13) 0.0186(6) Uani 1 1 d . U .
I4 I 0.8482(2) 0.91188(13) 0.22629(13) 0.0175(6) Uani 1 1 d . . .
I5 I 0.5655(2) 1.11740(13) 0.21883(13) 0.0152(5) Uani 1 1 d . U .
I6 I 0.6043(3) 0.97391(15) 0.08483(13) 0.0152(6) Uani 1 1 d . . .
I7 I 0.0460(3) 0.92343(15) 0.36094(12) 0.0219(7) Uani 1 1 d . . .
I8 I 0.2234(2) 0.78472(13) 0.22181(13) 0.0159(6) Uani 1 1 d . U .
I9 I -0.0624(2) 1.11709(13) 0.22613(13) 0.0164(6) Uani 1 1 d . U .
I10 I 0.1036(3) 0.97227(15) 0.08381(13) 0.0145(6) Uani 1 1 d . . .
I11 I 0.7728(3) 0.57464(16) 0.36269(13) 0.0267(7) Uani 1 1 d . . .
I12 I 0.5400(3) 0.57359(15) 0.22385(14) 0.0222(6) Uani 1 1 d . . .
I13 I 0.9055(2) 0.44842(13) 0.22419(12) 0.0146(5) Uani 1 1 d . U .
I14 I 1.0007(3) 0.64874(14) 0.22442(13) 0.0197(6) Uani 1 1 d . . .
I15 I 0.7809(3) 0.63833(16) 0.08534(13) 0.0148(6) Uani 1 1 d . . .
I16 I 0.2545(3) 0.59258(16) 0.36051(12) 0.0242(7) Uani 1 1 d . . .
I17 I 0.2893(3) 0.44968(13) 0.22312(14) 0.0204(6) Uani 1 1 d . . .
I18 I 0.2854(3) 0.64000(15) 0.08331(13) 0.0140(6) Uani 1 1 d . . .
I19 I 0.9128(3) 0.25957(13) 0.36372(11) 0.0172(6) Uani 1 1 d . U .
I20 I 0.6591(3) 0.32180(16) 0.22806(14) 0.0227(6) Uani 1 1 d . . .
I21 I 0.9456(3) 0.30591(15) 0.08598(13) 0.0140(5) Uani 1 1 d . . .
I22 I 0.4005(3) 0.25071(17) 0.36292(13) 0.0242(7) Uani 1 1 d . . .
I23 I 0.1990(2) 0.24567(15) 0.21730(14) 0.0199(6) Uani 1 1 d . . .
I24 I 0.6384(2) 1.01459(14) -0.19176(11) 0.0184(6) Uani 1 1 d . . .
I25 I 0.8559(2) 1.02971(14) -0.05858(13) 0.0172(5) Uani 1 1 d . U .
I26 I 0.7742(2) 0.82852(13) -0.05217(12) 0.0147(5) Uani 1 1 d . U .
I27 I 0.3910(2) 0.95300(14) -0.05106(13) 0.0192(6) Uani 1 1 d . U .
I28 I 1.1412(4) 0.9947(3) -0.1945(2) 0.0192(9) Uani 0.7 1 d . U P
I28A I 1.1680(11) 1.0055(7) -0.1909(6) 0.0193(13) Uani 0.3 1 d . U P
I29 I 0.1521(2) 0.82758(13) -0.05228(13) 0.0173(6) Uani 1 1 d . U .
I30 I 0.8393(3) 0.67875(14) -0.19345(11) 0.0163(6) Uani 1 1 d . . .
I31 I 0.5290(2) 0.70820(16) -0.05779(14) 0.0232(7) Uani 1 1 d . . .
I32 I 0.8291(2) 0.49569(13) -0.05060(13) 0.0157(6) Uani 1 1 d . U .
I33 I 0.3192(3) 0.68648(16) -0.19505(12) 0.0252(8) Uani 1 1 d . . .
I34 I 0.4525(3) 0.49785(13) -0.06030(14) 0.0243(7) Uani 1 1 d . . .
I35 I 0.0696(3) 0.62412(14) -0.04952(13) 0.0189(6) Uani 1 1 d . U .
I36 I 1.0064(3) 0.37488(18) -0.19024(14) 0.0133(7) Uani 0.8 1 d . U P
I37 I 1.2062(3) 0.37110(15) -0.05320(13) 0.0226(7) Uani 1 1 d . . .
I38 I 1.1030(3) 0.16353(14) -0.06291(14) 0.0216(6) Uani 1 1 d . U .
I39 I 1.5181(3) 0.34794(16) -0.19282(13) 0.0262(7) Uani 1 1 d . . .
I40 I 1.4970(3) 0.16317(14) -0.05506(13) 0.0187(6) Uani 1 1 d . U .
I41 I 1.7461(3) 0.28992(14) -0.05815(13) 0.0226(7) Uani 1 1 d . . .
I42 I 1.4523(3) 0.30537(15) 0.08468(13) 0.0162(6) Uani 1 1 d . . .
I36A I 0.9776(12) 0.3421(7) -0.1907(6) 0.0172(15) Uani 0.2 1 d . U P
N1 N 0.747(3) 1.036(2) 0.3410(16) 0.032(5) Uani 1 1 d . U .
H1A H 0.7223 1.0466 0.3045 0.038 Uiso 1 1 calc R U .
H1B H 0.7110 1.0065 0.3637 0.038 Uiso 1 1 calc R U .
H1C H 0.8236 1.0144 0.3390 0.038 Uiso 1 1 calc R U .
N2 N 0.288(3) 1.1136(18) 0.3364(16) 0.029(5) Uani 1 1 d . U .
H2A H 0.3601 1.0872 0.3453 0.035 Uiso 1 1 calc R U .
H2B H 0.2754 1.1603 0.3420 0.035 Uiso 1 1 calc R U .
H2C H 0.2799 1.1120 0.2985 0.035 Uiso 1 1 calc R U .
N3 N 0.987(5) 0.763(3) 0.330(2) 0.056(7) Uani 1 1 d . U .
H3A H 1.0142 0.8013 0.3295 0.068 Uiso 1 1 calc R U .
H3B H 0.9191 0.7790 0.3137 0.068 Uiso 1 1 calc R U .
H3C H 1.0376 0.7294 0.3100 0.068 Uiso 1 1 calc R U .
N4 N 0.356(4) 0.834(2) 0.3272(17) 0.042(6) Uani 1 1 d . U .
H4A H 0.3098 0.8126 0.3150 0.050 Uiso 1 1 calc R U .
H4B H 0.4282 0.8168 0.3107 0.050 Uiso 1 1 calc R U .
H4C H 0.3300 0.8829 0.3165 0.050 Uiso 1 1 calc R U .
N5 N 1.068(4) 0.484(2) 0.3420(17) 0.040(6) Uani 1 1 d . U .
H5A H 1.1148 0.4822 0.3087 0.048 Uiso 1 1 calc R U .
H5B H 1.0766 0.5177 0.3623 0.048 Uiso 1 1 calc R U .
H5C H 0.9940 0.4976 0.3326 0.048 Uiso 1 1 calc R U .
N6 N 0.670(5) 0.431(3) 0.341(2) 0.064(14) Uani 1 1 d . U .
H6A H 0.6651 0.4662 0.3098 0.077 Uiso 1 1 calc R U .
H6B H 0.6945 0.3869 0.3286 0.077 Uiso 1 1 calc R U .
H6C H 0.7193 0.4343 0.3653 0.077 Uiso 1 1 calc R U .
N7 N 1.388(4) 0.856(2) -0.178(2) 0.051(6) Uani 1 1 d D U .
N8 N 0.935(4) 0.902(2) -0.1699(18) 0.035(6) Uani 1 1 d . U .
H8A H 0.9188 0.9465 -0.1919 0.042 Uiso 1 1 calc R U .
H8B H 0.9721 0.9026 -0.1388 0.042 Uiso 1 1 calc R U .
H8C H 0.8691 0.8914 -0.1572 0.042 Uiso 1 1 calc R U .
N9 N 1.088(4) 0.5286(19) -0.1708(17) 0.033(6) Uani 1 1 d . U .
H9A H 1.0527 0.4954 -0.1745 0.040 Uiso 1 1 calc R U .
H9B H 1.0417 0.5739 -0.1823 0.040 Uiso 1 1 calc R U .
H9C H 1.1020 0.5249 -0.1329 0.040 Uiso 1 1 calc R U .
N10 N 0.703(3) 0.4595(19) -0.1717(16) 0.028(6) Uani 1 1 d . U .
H10A H 0.7650 0.4327 -0.1918 0.034 Uiso 1 1 calc R U .
H10B H 0.6462 0.4382 -0.1676 0.034 Uiso 1 1 calc R U .
H10C H 0.7215 0.4623 -0.1359 0.034 Uiso 1 1 calc R U .
N11 N 1.721(4) 0.183(2) -0.1681(19) 0.040(5) Uani 1 1 d . U .
N12 N 1.301(3) 1.245(2) -0.1610(17) 0.035(5) Uani 1 1 d . U .
H12A H 1.2913 1.2876 -0.1476 0.042 Uiso 1 1 calc R U .
H12B H 1.3666 1.2123 -0.1492 0.042 Uiso 1 1 calc R U .
H12C H 1.2408 1.2281 -0.1467 0.042 Uiso 1 1 calc R U .
N13 N 0.265(4) 1.123(2) 0.072(2) 0.043(8) Uani 1 1 d . U .
N14 N 0.924(6) 0.801(4) 0.091(3) 0.088(15) Uani 1 1 d . U .
N15 N 0.456(5) 0.781(3) 0.095(3) 0.072(12) Uani 1 1 d . U .
N16 N 1.139(6) 0.422(3) 0.093(3) 0.085(14) Uani 1 1 d . U .
N17 N 0.696(4) 0.477(3) 0.102(2) 0.052(9) Uani 1 1 d . U .
N18 N 1.751(5) 0.192(3) 0.099(2) 0.078(15) Uani 1 1 d . U .
C1 C 0.720(4) 1.106(3) 0.367(2) 0.032(4) Uani 1 1 d . U .
H1D H 0.6402 1.1365 0.3627 0.038 Uiso 1 1 calc R U .
H1E H 0.7721 1.1348 0.3497 0.038 Uiso 1 1 calc R U .
C2 C 0.742(4) 1.076(3) 0.435(2) 0.031(4) Uani 1 1 d . U .
H2 H 0.8226 1.0443 0.4358 0.038 Uiso 1 1 calc R U .
C3 C 0.734(4) 1.141(2) 0.465(2) 0.033(5) Uani 1 1 d . U .
H3D H 0.7812 1.1695 0.4421 0.039 Uiso 1 1 calc R U .
H3E H 0.6545 1.1721 0.4683 0.039 Uiso 1 1 calc R U .
H3F H 0.7612 1.1246 0.5042 0.039 Uiso 1 1 calc R U .
C4 C 0.667(4) 1.030(3) 0.471(2) 0.031(3) Uani 1 1 d . U .
C5 C 0.554(4) 1.059(3) 0.486(2) 0.031(4) Uani 1 1 d . U .
H5 H 0.5213 1.1090 0.4738 0.037 Uiso 1 1 calc R U .
C6 C 0.481(4) 1.023(2) 0.517(2) 0.031(4) Uani 1 1 d . U .
H6 H 0.4024 1.0460 0.5249 0.037 Uiso 1 1 calc R U .
C7 C 0.540(4) 0.945(3) 0.536(2) 0.031(4) Uani 1 1 d . U .
H7 H 0.5007 0.9141 0.5591 0.038 Uiso 1 1 calc R U .
C8 C 0.660(4) 0.918(3) 0.518(2) 0.031(4) Uani 1 1 d . U .
H8 H 0.6996 0.8686 0.5292 0.037 Uiso 1 1 calc R U .
C9 C 0.720(4) 0.959(3) 0.485(2) 0.032(4) Uani 1 1 d . U .
H9 H 0.7973 0.9387 0.4718 0.038 Uiso 1 1 calc R U .
C10 C 0.203(4) 1.082(2) 0.3755(19) 0.028(4) Uani 1 1 d . U .
H10D H 0.1251 1.1168 0.3723 0.034 Uiso 1 1 calc R U .
H10E H 0.2034 1.0366 0.3630 0.034 Uiso 1 1 calc R U .
C11 C 0.233(4) 1.069(2) 0.4384(19) 0.028(4) Uani 1 1 d . U .
H11 H 0.3155 1.0402 0.4390 0.034 Uiso 1 1 calc R U .
C12 C 0.216(4) 1.137(2) 0.4664(19) 0.029(5) Uani 1 1 d . U .
H12D H 0.2372 1.1230 0.5067 0.035 Uiso 1 1 calc R U .
H12E H 0.2637 1.1650 0.4443 0.035 Uiso 1 1 calc R U .
H12F H 0.1356 1.1661 0.4661 0.035 Uiso 1 1 calc R U .
C13 C 0.160(3) 1.0173(17) 0.4748(18) 0.028(3) Uani 1 1 d D U .
C14 C 0.046(3) 1.045(2) 0.4883(19) 0.028(4) Uani 1 1 d D U .
H14 H 0.0061 1.0933 0.4750 0.033 Uiso 1 1 calc R U .
C15 C -0.009(4) 0.9987(17) 0.5222(19) 0.027(4) Uani 1 1 d D U .
H15 H -0.0882 1.0168 0.5337 0.033 Uiso 1 1 calc R U .
C16 C 0.048(4) 0.9284(17) 0.5390(19) 0.026(4) Uani 1 1 d D U .
H16 H 0.0076 0.8973 0.5605 0.032 Uiso 1 1 calc R U .
C17 C 0.164(4) 0.901(2) 0.5255(18) 0.027(4) Uani 1 1 d D U .
H17 H 0.2051 0.8522 0.5376 0.032 Uiso 1 1 calc R U .
C18 C 0.217(4) 0.9484(16) 0.4938(17) 0.027(4) Uani 1 1 d D U .
H18 H 0.2976 0.9318 0.4849 0.033 Uiso 1 1 calc R U .
C19 C 0.970(5) 0.731(3) 0.391(2) 0.051(5) Uani 1 1 d . U .
H19A H 0.9631 0.6825 0.3908 0.061 Uiso 1 1 calc R U .
H19B H 1.0379 0.7259 0.4111 0.061 Uiso 1 1 calc R U .
C20 C 0.870(5) 0.774(3) 0.422(2) 0.050(4) Uani 1 1 d D U .
H20 H 0.8697 0.8253 0.4151 0.060 Uiso 1 1 calc R U .
C21 C 0.772(4) 0.767(3) 0.393(2) 0.050(6) Uani 1 1 d D U .
H21A H 0.7699 0.7169 0.4009 0.060 Uiso 1 1 calc R U .
H21B H 0.7813 0.7813 0.3509 0.060 Uiso 1 1 calc R U .
H21C H 0.7001 0.7988 0.4090 0.060 Uiso 1 1 calc R U .
C22 C 0.866(5) 0.747(3) 0.488(2) 0.050(4) Uani 1 1 d D U .
C23 C 0.933(5) 0.772(3) 0.5175(17) 0.051(4) Uani 1 1 d D U .
H23 H 0.9788 0.8012 0.4987 0.061 Uiso 1 1 calc R U .
C24 C 0.927(5) 0.751(3) 0.5769(18) 0.051(4) Uani 1 1 d D U .
H24 H 0.9754 0.7640 0.5984 0.061 Uiso 1 1 calc R U .
C25 C 0.859(5) 0.713(3) 0.609(2) 0.051(5) Uani 1 1 d D U .
H25 H 0.8543 0.7020 0.6499 0.061 Uiso 1 1 calc R U .
C26 C 0.792(5) 0.690(3) 0.5707(18) 0.051(4) Uani 1 1 d D U .
H26 H 0.7432 0.6626 0.5892 0.061 Uiso 1 1 calc R U .
C27 C 0.795(5) 0.705(3) 0.5111(18) 0.051(4) Uani 1 1 d D U .
H27 H 0.7536 0.6886 0.4880 0.061 Uiso 1 1 calc R U .
C28 C 0.357(5) 0.818(2) 0.392(2) 0.041(5) Uani 1 1 d D U .
H28A H 0.2823 0.8454 0.4098 0.050 Uiso 1 1 calc R U .
H28B H 0.4162 0.8356 0.4045 0.050 Uiso 1 1 calc R U .
C29 C 0.380(5) 0.739(2) 0.414(2) 0.041(4) Uani 1 1 d D U .
H29 H 0.3154 0.7242 0.4035 0.049 Uiso 1 1 calc R U .
C30 C 0.478(5) 0.697(3) 0.387(2) 0.042(6) Uani 1 1 d . U .
H30A H 0.4896 0.6456 0.4024 0.051 Uiso 1 1 calc R U .
H30B H 0.4705 0.7036 0.3448 0.051 Uiso 1 1 calc R U .
H30C H 0.5435 0.7110 0.3941 0.051 Uiso 1 1 calc R U .
C31 C 0.369(5) 0.735(3) 0.480(2) 0.041(4) Uani 1 1 d . U .
C32 C 0.443(5) 0.762(3) 0.509(2) 0.041(4) Uani 1 1 d . U .
H32 H 0.4912 0.7875 0.4870 0.049 Uiso 1 1 calc R U .
C33 C 0.442(5) 0.747(3) 0.573(2) 0.041(4) Uani 1 1 d . U .
H33 H 0.4971 0.7573 0.5923 0.050 Uiso 1 1 calc R U .
C34 C 0.361(5) 0.716(3) 0.606(2) 0.042(4) Uani 1 1 d . U .
H34 H 0.3531 0.7117 0.6475 0.050 Uiso 1 1 calc R U .
C35 C 0.288(5) 0.692(3) 0.573(2) 0.042(4) Uani 1 1 d . U .
H35 H 0.2374 0.6674 0.5946 0.050 Uiso 1 1 calc R U .
C36 C 0.288(5) 0.704(3) 0.507(2) 0.041(4) Uani 1 1 d . U .
H36 H 0.2374 0.6911 0.4869 0.050 Uiso 1 1 calc R U .
C37 C 1.095(5) 0.414(3) 0.377(2) 0.035(4) Uani 1 1 d . U .
H37A H 1.1787 0.3951 0.3790 0.042 Uiso 1 1 calc R U .
H37B H 1.0711 0.3806 0.3579 0.042 Uiso 1 1 calc R U .
C38 C 1.043(5) 0.413(3) 0.436(2) 0.034(4) Uani 1 1 d . U .
H38 H 0.9594 0.4390 0.4341 0.041 Uiso 1 1 calc R U .
C39 C 1.058(4) 0.332(2) 0.471(2) 0.035(5) Uani 1 1 d . U .
H39A H 1.0206 0.3349 0.5106 0.042 Uiso 1 1 calc R U .
H39B H 1.0226 0.3056 0.4504 0.042 Uiso 1 1 calc R U .
H39C H 1.1391 0.3054 0.4734 0.042 Uiso 1 1 calc R U .
C40 C 1.094(4) 0.457(2) 0.471(2) 0.033(4) Uani 1 1 d . U .
C41 C 1.036(4) 0.524(2) 0.4851(18) 0.033(4) Uani 1 1 d D U .
H41 H 0.9629 0.5476 0.4709 0.040 Uiso 1 1 calc R U .
C42 C 1.077(3) 0.560(2) 0.5184(18) 0.033(4) Uani 1 1 d D U .
H42 H 1.0300 0.6048 0.5299 0.040 Uiso 1 1 calc R U .
C43 C 1.186(3) 0.531(2) 0.5351(19) 0.034(4) Uani 1 1 d D U .
H43 H 1.2169 0.5531 0.5594 0.040 Uiso 1 1 calc R U .
C44 C 1.248(4) 0.468(2) 0.5146(19) 0.033(4) Uani 1 1 d D U .
H44 H 1.3265 0.4486 0.5208 0.040 Uiso 1 1 calc R U .
C45 C 1.202(4) 0.432(3) 0.487(2) 0.033(4) Uani 1 1 d . U .
H45 H 1.2481 0.3865 0.4775 0.040 Uiso 1 1 calc R U .
C46 C 0.560(5) 0.441(3) 0.371(2) 0.042(5) Uani 1 1 d . U .
H46A H 0.5185 0.4929 0.3641 0.050 Uiso 1 1 calc R U .
H46B H 0.5200 0.4157 0.3516 0.050 Uiso 1 1 calc R U .
C47 C 0.542(5) 0.419(3) 0.433(2) 0.042(4) Uani 1 1 d . U .
H47 H 0.4586 0.4448 0.4403 0.051 Uiso 1 1 calc R U .
C48 C 0.548(5) 0.339(3) 0.464(2) 0.045(6) Uani 1 1 d . U .
H48A H 0.5321 0.3388 0.5060 0.054 Uiso 1 1 calc R U .
H48B H 0.4912 0.3224 0.4488 0.054 Uiso 1 1 calc R U .
H48C H 0.6243 0.3059 0.4556 0.054 Uiso 1 1 calc R U .
C49 C 0.595(5) 0.455(3) 0.470(2) 0.041(4) Uani 1 1 d . U .
C50 C 0.536(5) 0.520(3) 0.4875(19) 0.041(4) Uani 1 1 d D U .
H50 H 0.4609 0.5438 0.4764 0.049 Uiso 1 1 calc R U .
C51 C 0.587(4) 0.552(2) 0.5220(19) 0.040(4) Uani 1 1 d D U .
H51 H 0.5441 0.5967 0.5352 0.048 Uiso 1 1 calc R U .
C52 C 0.701(4) 0.520(2) 0.537(2) 0.041(4) Uani 1 1 d D U .
H52 H 0.7388 0.5419 0.5583 0.049 Uiso 1 1 calc R U .
C53 C 0.752(5) 0.452(2) 0.518(2) 0.040(4) Uani 1 1 d D U .
H53 H 0.8264 0.4261 0.5301 0.048 Uiso 1 1 calc R U .
C54 C 0.706(5) 0.419(3) 0.483(2) 0.041(4) Uani 1 1 d . U .
H54 H 0.7479 0.3753 0.4684 0.049 Uiso 1 1 calc R U .
C55 C 1.501(4) 0.868(3) -0.2019(19) 0.047(5) Uani 1 1 d D U .
H55A H 1.5638 0.8318 -0.1811 0.056 Uiso 1 1 calc R U .
H55B H 1.5006 0.9167 -0.1955 0.056 Uiso 1 1 calc R U .
C56 C 1.521(5) 0.862(3) -0.268(2) 0.045(4) Uani 1 1 d D U .
C57 C 1.599(5) 0.804(3) -0.311(2) 0.049(6) Uani 1 1 d . U .
H57A H 1.6708 0.8151 -0.3248 0.058 Uiso 1 1 calc R U .
H57B H 1.5572 0.8070 -0.3450 0.058 Uiso 1 1 calc R U .
H57C H 1.6167 0.7546 -0.2902 0.058 Uiso 1 1 calc R U .
C58 C 1.428(5) 0.915(3) -0.305(2) 0.043(4) Uani 1 1 d . U .
C59 C 1.423(5) 0.981(3) -0.321(2) 0.042(4) Uani 1 1 d . U .
C60 C 1.316(4) 1.037(3) -0.352(2) 0.042(4) Uani 1 1 d . U .
H60 H 1.3030 1.0877 -0.3625 0.050 Uiso 1 1 calc R U .
C61 C 1.244(5) 0.998(3) -0.361(2) 0.042(4) Uani 1 1 d . U .
H61 H 1.1782 1.0254 -0.3809 0.050 Uiso 1 1 calc R U .
C62 C 1.255(5) 0.930(3) -0.347(2) 0.042(4) Uani 1 1 d . U .
H62 H 1.2010 0.9109 -0.3594 0.050 Uiso 1 1 calc R U .
C63 C 1.342(5) 0.883(3) -0.316(2) 0.043(4) Uani 1 1 d . U .
H63 H 1.3453 0.8339 -0.3028 0.051 Uiso 1 1 calc R U .
C64 C 1.003(5) 0.851(3) -0.203(2) 0.037(4) Uani 1 1 d . U .
H64A H 0.9788 0.8071 -0.1913 0.044 Uiso 1 1 calc R U .
H64B H 1.0816 0.8392 -0.1912 0.044 Uiso 1 1 calc R U .
C65 C 1.009(5) 0.866(3) -0.269(2) 0.036(4) Uani 1 1 d . U .
H65 H 1.0668 0.8930 -0.2764 0.043 Uiso 1 1 calc R U .
C66 C 1.082(4) 0.793(3) -0.295(2) 0.039(6) Uani 1 1 d . U .
H66A H 1.1408 0.7649 -0.2690 0.046 Uiso 1 1 calc R U .
H66B H 1.0309 0.7647 -0.2983 0.046 Uiso 1 1 calc R U .
H66C H 1.1172 0.8054 -0.3336 0.046 Uiso 1 1 calc R U .
C67 C 0.913(4) 0.920(3) -0.300(2) 0.037(4) Uani 1 1 d . U .
C68 C 0.904(4) 0.994(2) -0.317(2) 0.038(4) Uani 1 1 d D U .
H68 H 0.9584 1.0130 -0.3052 0.045 Uiso 1 1 calc R U .
C69 C 0.818(4) 1.038(2) -0.350(2) 0.038(4) Uani 1 1 d D U .
H69 H 0.8142 1.0875 -0.3608 0.046 Uiso 1 1 calc R U .
C70 C 0.738(4) 1.013(2) -0.367(2) 0.038(4) Uani 1 1 d D U .
H70 H 0.6779 1.0427 -0.3899 0.046 Uiso 1 1 calc R U .
C71 C 0.752(4) 0.941(2) -0.348(2) 0.038(4) Uani 1 1 d D U .
H71 H 0.6986 0.9208 -0.3599 0.046 Uiso 1 1 calc R U .
C72 C 0.836(4) 0.894(3) -0.314(2) 0.037(4) Uani 1 1 d . U .
H72 H 0.8384 0.8453 -0.3022 0.045 Uiso 1 1 calc R U .
C73 C 1.194(4) 0.516(2) -0.207(2) 0.031(4) Uani 1 1 d . U .
H73A H 1.2446 0.4672 -0.1927 0.037 Uiso 1 1 calc R U .
H73B H 1.2309 0.5520 -0.2027 0.037 Uiso 1 1 calc R U .
C74 C 1.178(4) 0.519(2) -0.270(2) 0.032(4) Uani 1 1 d . U .
H74 H 1.1199 0.4936 -0.2710 0.038 Uiso 1 1 calc R U .
C75 C 1.128(4) 0.596(2) -0.297(2) 0.033(6) Uani 1 1 d . U .
H75A H 1.0613 0.6194 -0.2719 0.039 Uiso 1 1 calc R U .
H75B H 1.1847 0.6214 -0.3005 0.039 Uiso 1 1 calc R U .
H75C H 1.1040 0.5962 -0.3354 0.039 Uiso 1 1 calc R U .
C76 C 1.273(4) 0.484(2) -0.305(2) 0.033(4) Uani 1 1 d . U .
C77 C 1.285(4) 0.425(2) -0.326(2) 0.033(4) Uani 1 1 d . U .
H77 H 1.2209 0.4073 -0.3234 0.040 Uiso 1 1 calc R U .
C78 C 1.397(4) 0.381(2) -0.355(2) 0.035(4) Uani 1 1 d . U .
H78 H 1.4038 0.3337 -0.3615 0.042 Uiso 1 1 calc R U .
C79 C 1.492(5) 0.407(2) -0.373(2) 0.036(4) Uani 1 1 d . U .
H79 H 1.5610 0.3839 -0.3940 0.043 Uiso 1 1 calc R U .
C80 C 1.458(5) 0.477(2) -0.353(2) 0.035(4) Uani 1 1 d . U .
H80 H 1.5099 0.5039 -0.3673 0.042 Uiso 1 1 calc R U .
C81 C 1.372(4) 0.512(2) -0.318(2) 0.033(4) Uani 1 1 d . U .
H81 H 1.3736 0.5534 -0.3030 0.040 Uiso 1 1 calc R U .
C82 C 0.663(4) 0.533(2) -0.2040(19) 0.024(4) Uani 1 1 d . U .
H82A H 0.7167 0.5602 -0.2018 0.029 Uiso 1 1 calc R U .
H82B H 0.5868 0.5593 -0.1872 0.029 Uiso 1 1 calc R U .
C83 C 0.657(4) 0.524(2) -0.2695(19) 0.026(3) Uani 1 1 d . U .
H83 H 0.6045 0.4940 -0.2703 0.031 Uiso 1 1 calc R U .
C84 C 0.597(4) 0.604(2) -0.296(2) 0.033(6) Uani 1 1 d . U .
H84A H 0.5244 0.6226 -0.2730 0.039 Uiso 1 1 calc R U .
H84B H 0.6463 0.6335 -0.2949 0.039 Uiso 1 1 calc R U .
H84C H 0.5813 0.6049 -0.3363 0.039 Uiso 1 1 calc R U .
C85 C 0.766(3) 0.491(2) -0.3014(19) 0.026(3) Uani 1 1 d D U .
C86 C 0.789(3) 0.419(2) -0.3175(17) 0.026(3) Uani 1 1 d D U .
H86 H 0.7382 0.3903 -0.3081 0.031 Uiso 1 1 calc R U .
C87 C 0.893(3) 0.397(2) -0.3476(18) 0.026(4) Uani 1 1 d D U .
H87 H 0.9109 0.3508 -0.3596 0.031 Uiso 1 1 calc R U .
C88 C 0.969(4) 0.4290(19) -0.3625(18) 0.026(4) Uani 1 1 d D U .
H88 H 1.0407 0.4064 -0.3819 0.031 Uiso 1 1 calc R U .
C89 C 0.943(4) 0.4975(19) -0.3487(19) 0.026(4) Uani 1 1 d D U .
H89 H 0.9915 0.5263 -0.3641 0.032 Uiso 1 1 calc R U .
C90 C 0.847(3) 0.526(2) -0.3130(19) 0.026(3) Uani 1 1 d D U .
H90 H 0.8381 0.5692 -0.2968 0.031 Uiso 1 1 calc R U .
C91 C 1.771(5) 0.161(3) -0.224(2) 0.041(4) Uani 1 1 d . U .
H91A H 1.7104 0.1615 -0.2486 0.049 Uiso 1 1 calc R U .
H91B H 1.8246 0.1112 -0.2192 0.049 Uiso 1 1 calc R U .
C92 C 1.835(5) 0.218(3) -0.253(2) 0.041(4) Uani 1 1 d . U .
H92 H 1.7829 0.2670 -0.2457 0.049 Uiso 1 1 calc R U .
C93 C 1.940(4) 0.205(3) -0.221(2) 0.041(5) Uani 1 1 d . U .
H93A H 1.9184 0.2080 -0.1793 0.049 Uiso 1 1 calc R U .
H93B H 1.9927 0.1570 -0.2258 0.049 Uiso 1 1 calc R U .
H93C H 1.9780 0.2419 -0.2370 0.049 Uiso 1 1 calc R U .
C94 C 1.847(3) 0.216(3) -0.3155(19) 0.042(4) Uani 1 1 d D U .
C95 C 1.949(4) 0.188(3) -0.3451(18) 0.043(4) Uani 1 1 d D U .
H95 H 2.0125 0.1676 -0.3220 0.051 Uiso 1 1 calc R U .
C96 C 1.973(4) 0.185(3) -0.4036(17) 0.043(4) Uani 1 1 d D U .
H96 H 2.0480 0.1637 -0.4201 0.052 Uiso 1 1 calc R U .
C97 C 1.882(3) 0.216(3) -0.437(2) 0.044(5) Uani 1 1 d D U .
H97 H 1.8899 0.2132 -0.4774 0.052 Uiso 1 1 calc R U .
C98 C 1.781(4) 0.250(3) -0.4093(17) 0.043(4) Uani 1 1 d D U .
H98 H 1.7194 0.2752 -0.4329 0.051 Uiso 1 1 calc R U .
C99 C 1.760(4) 0.249(3) -0.3502(16) 0.042(4) Uani 1 1 d D U .
H99 H 1.6858 0.2720 -0.3337 0.050 Uiso 1 1 calc R U .
C100 C 1.306(4) 1.257(2) -0.227(2) 0.036(4) Uani 1 1 d . U .
H10F H 1.2281 1.2802 -0.2409 0.043 Uiso 1 1 calc R U .
H10G H 1.3535 1.2890 -0.2435 0.043 Uiso 1 1 calc R U .
C101 C 1.356(5) 1.185(2) -0.245(2) 0.036(4) Uani 1 1 d . U .
H101 H 1.4366 1.1674 -0.2349 0.043 Uiso 1 1 calc R U .
C102 C 1.301(4) 1.127(2) -0.219(2) 0.036(5) Uani 1 1 d . U .
H10H H 1.3428 1.0820 -0.2350 0.044 Uiso 1 1 calc R U .
H10I H 1.3038 1.1193 -0.1769 0.044 Uiso 1 1 calc R U .
H10J H 1.2217 1.1423 -0.2291 0.044 Uiso 1 1 calc R U .
C103 C 1.359(5) 1.200(3) -0.311(2) 0.037(4) Uani 1 1 d . U .
C104 C 1.263(5) 1.226(2) -0.3383(17) 0.038(4) Uani 1 1 d D U .
H104 H 1.1910 1.2338 -0.3162 0.045 Uiso 1 1 calc R U .
C105 C 1.267(5) 1.241(2) -0.3984(17) 0.038(4) Uani 1 1 d D U .
H105 H 1.1972 1.2634 -0.4161 0.046 Uiso 1 1 calc R U .
C106 C 1.373(4) 1.223(2) -0.436(2) 0.039(4) Uani 1 1 d D U .
H106 H 1.3763 1.2328 -0.4778 0.046 Uiso 1 1 calc R U .
C107 C 1.467(4) 1.192(2) -0.4055(17) 0.038(4) Uani 1 1 d D U .
H107 H 1.5389 1.1774 -0.4270 0.046 Uiso 1 1 calc R U .
C108 C 1.465(5) 1.179(2) -0.3459(17) 0.037(4) Uani 1 1 d D U .
H108 H 1.5344 1.1559 -0.3276 0.045 Uiso 1 1 calc R U .
C109 C 0.359(5) 1.143(3) 0.098(2) 0.042(8) Uani 1 1 d . U .
C110 C 0.969(8) 0.758(5) 0.070(4) 0.087(15) Uani 1 1 d . U .
C111 C 0.357(6) 0.822(4) 0.068(3) 0.071(12) Uani 1 1 d . U .
C112 C 1.049(7) 0.497(4) 0.086(4) 0.085(14) Uani 1 1 d . U .
C113 C 0.596(5) 0.456(3) 0.084(3) 0.051(9) Uani 1 1 d . U .
C114 C 1.796(7) 0.099(4) 0.084(3) 0.078(15) Uani 1 1 d . U .

loop_
_atom_site_aniso_label
_atom_site_aniso_U_11
_atom_site_aniso_U_22
_atom_site_aniso_U_33
_atom_site_aniso_U_23
_atom_site_aniso_U_13
_atom_site_aniso_U_12
Pb1 0.0060(8) 0.0069(6) 0.0136(8) -0.0052(5) 0.0011(6) -0.0021(6)
Pb2 0.0127(9) 0.0093(7) 0.0136(8) -0.0075(6) 0.0018(7) -0.0067(6)
Pb3 0.0183(9) 0.0048(6) 0.0130(8) -0.0007(5) 0.0044(7) -0.0039(6)
Pb4 0.0238(11) 0.0046(6) 0.0110(8) -0.0030(5) 0.0042(7) -0.0027(6)
Pb5 0.0105(7) 0.0077(6) 0.0104(7) -0.0003(5) -0.0049(6) -0.0058(5)
Pb6 0.0079(7) 0.0034(6) 0.0081(7) 0.0000(5) -0.0018(5) -0.0031(5)
Pb7 0.0110(8) 0.0081(6) 0.0133(8) -0.0044(5) 0.0031(6) -0.0059(6)
Pb8 0.0101(7) 0.0071(6) 0.0132(6) -0.0048(5) 0.0004(6) -0.0061(5)
Pb9 0.0129(8) 0.0058(6) 0.0138(8) 0.0015(5) 0.0016(6) -0.0044(5)
Pb10 0.0091(7) 0.0082(6) 0.0144(8) -0.0023(6) 0.0018(6) -0.0053(5)
Pb11 0.0379(12) 0.0063(7) 0.0082(8) -0.0004(6) -0.0052(7) -0.0029(7)
Pb12 0.0314(11) 0.0041(6) 0.0133(8) 0.0000(6) -0.0010(7) -0.0019(6)
I1 0.0100(11) 0.0098(10) 0.0056(11) -0.0030(9) -0.0001(9) -0.0023(9)
I1A 0.0160(17) 0.0152(16) 0.0155(18) -0.0023(11) -0.0012(12) -0.0010(10)
I2 0.0118(14) 0.0211(13) 0.0248(15) -0.0054(11) -0.0017(11) -0.0098(11)
I3 0.0229(10) 0.0091(9) 0.0224(10) -0.0018(8) 0.0026(9) -0.0047(8)
I4 0.0126(14) 0.0140(12) 0.0307(16) -0.0038(11) -0.0048(12) -0.0092(10)
I5 0.0200(10) 0.0075(8) 0.0196(10) -0.0037(7) -0.0007(8) -0.0059(7)
I6 0.0240(16) 0.0151(12) 0.0084(13) -0.0020(10) -0.0021(11) -0.0080(11)
I7 0.0356(18) 0.0262(14) 0.0092(13) -0.0022(11) -0.0015(12) -0.0170(13)
I8 0.0198(10) 0.0090(8) 0.0204(10) -0.0041(7) 0.0000(8) -0.0059(8)
I9 0.0200(10) 0.0096(8) 0.0223(10) -0.0031(7) -0.0028(8) -0.0074(8)
I10 0.0179(15) 0.0191(13) 0.0070(13) -0.0028(10) -0.0033(11) -0.0051(11)
I11 0.045(2) 0.0196(13) 0.0117(14) -0.0024(11) 0.0065(13) -0.0068(13)
I12 0.0239(16) 0.0187(13) 0.0265(16) -0.0078(11) -0.0015(13) -0.0075(11)
I13 0.0174(10) 0.0076(8) 0.0186(10) -0.0026(7) -0.0017(8) -0.0028(7)
I14 0.0228(16) 0.0155(12) 0.0264(15) -0.0044(11) 0.0003(12) -0.0138(11)
I15 0.0215(15) 0.0201(12) 0.0059(12) -0.0031(10) 0.0015(10) -0.0110(10)
I16 0.0360(19) 0.0328(16) 0.0100(14) -0.0009(12) 0.0026(13) -0.0218(14)
I17 0.0246(15) 0.0041(10) 0.0326(17) -0.0085(10) 0.0036(12) -0.0036(10)
I18 0.0229(15) 0.0141(11) 0.0071(12) 0.0001(9) -0.0008(11) -0.0097(10)
I19 0.0269(14) 0.0134(11) 0.0082(11) 0.0016(9) -0.0049(10) -0.0021(10)
I20 0.0111(14) 0.0295(14) 0.0324(17) -0.0035(12) -0.0026(12) -0.0130(11)
I21 0.0215(14) 0.0152(12) 0.0056(12) -0.0006(10) -0.0005(10) -0.0064(10)
I22 0.0389(19) 0.0276(14) 0.0141(14) -0.0019(11) -0.0015(13) -0.0222(13)
I23 0.0119(13) 0.0247(13) 0.0291(16) -0.0067(12) -0.0035(12) -0.0118(11)
I24 0.0260(16) 0.0208(13) 0.0056(12) -0.0041(10) 0.0008(11) -0.0029(11)
I25 0.0135(8) 0.0202(10) 0.0206(10) -0.0033(8) -0.0036(7) -0.0075(8)
I26 0.0182(10) 0.0079(8) 0.0158(10) -0.0009(7) -0.0006(8) -0.0015(7)
I27 0.0152(10) 0.0195(9) 0.0235(10) 0.0030(8) 0.0001(8) -0.0096(8)
I28 0.0267(18) 0.0254(18) 0.0137(11) -0.0066(14) 0.0018(12) -0.0185(14)
I28A 0.021(2) 0.027(3) 0.0148(13) -0.006(2) -0.0014(16) -0.0123(19)
I29 0.0195(10) 0.0112(9) 0.0218(10) -0.0038(8) -0.0006(8) -0.0052(8)
I30 0.0231(15) 0.0189(13) 0.0085(13) 0.0000(10) 0.0027(11) -0.0108(11)
I31 0.0100(14) 0.0319(15) 0.0301(16) -0.0053(12) 0.0022(12) -0.0104(11)
I32 0.0199(10) 0.0092(8) 0.0184(10) -0.0046(7) -0.0013(8) -0.0035(7)
I33 0.0317(18) 0.0271(15) 0.0078(13) -0.0010(11) 0.0023(12) 0.0018(13)
I34 0.0309(17) 0.0050(11) 0.0328(17) -0.0037(10) 0.0091(13) -0.0034(10)
I35 0.0168(10) 0.0203(9) 0.0231(10) -0.0058(8) -0.0050(8) -0.0077(8)
I36 0.0123(11) 0.0174(10) 0.0101(10) 0.0032(8) -0.0004(9) -0.0073(8)
I37 0.0255(16) 0.0210(13) 0.0170(14) -0.0003(11) -0.0034(12) -0.0012(11)
I38 0.0246(11) 0.0127(9) 0.0273(11) -0.0036(8) -0.0002(9) -0.0055(8)
I39 0.0268(17) 0.0293(15) 0.0143(14) -0.0029(12) -0.0022(13) 0.0031(13)
I40 0.0240(10) 0.0111(9) 0.0188(10) -0.0032(8) -0.0010(8) -0.0019(8)
I41 0.0323(17) 0.0126(12) 0.0200(15) -0.0012(11) -0.0059(13) -0.0019(11)
I42 0.0244(16) 0.0160(12) 0.0059(13) -0.0020(10) -0.0005(11) -0.0031(11)
I36A 0.0188(19) 0.0164(17) 0.018(2) -0.0030(12) -0.0021(12) -0.0062(12)
N1 0.034(11) 0.039(10) 0.025(9) -0.011(8) 0.001(10) -0.013(10)
N2 0.042(11) 0.021(10) 0.024(9) 0.005(9) -0.009(9) -0.010(9)
N3 0.074(13) 0.074(14) 0.034(9) 0.000(10) 0.001(9) -0.046(12)
N4 0.055(13) 0.041(11) 0.027(8) 0.009(8) -0.009(11) -0.017(11)
N5 0.046(12) 0.040(10) 0.027(10) 0.010(8) 0.006(10) -0.017(10)
N6 0.064(15) 0.064(15) 0.064(15) -0.009(3) -0.005(3) -0.019(5)
N7 0.048(11) 0.046(12) 0.055(11) 0.009(11) -0.018(9) -0.015(10)
N8 0.039(11) 0.033(9) 0.034(7) -0.006(8) 0.001(9) -0.012(9)
N9 0.051(11) 0.018(10) 0.028(9) 0.002(9) 0.000(8) -0.011(10)
N10 0.028(9) 0.027(6) 0.024(6) -0.001(6) -0.001(8) -0.003(8)
N11 0.040(5) 0.040(5) 0.039(5) -0.005(2) -0.002(2) -0.012(3)
N12 0.036(5) 0.034(5) 0.034(5) -0.005(2) -0.003(2) -0.010(3)
N13 0.043(8) 0.043(8) 0.043(8) -0.006(3) -0.003(2) -0.013(3)
N14 0.088(15) 0.088(15) 0.087(15) -0.012(3) -0.007(3) -0.026(5)
N15 0.071(12) 0.072(12) 0.071(12) -0.009(3) -0.006(3) -0.021(4)
N16 0.084(14) 0.085(14) 0.085(14) -0.011(3) -0.007(3) -0.025(5)
N17 0.052(9) 0.052(9) 0.052(9) -0.007(3) -0.004(2) -0.016(4)
N18 0.09(3) 0.06(2) 0.06(3) -0.03(2) 0.01(3) 0.02(2)
C1 0.034(9) 0.040(8) 0.026(8) -0.012(7) 0.000(7) -0.014(7)
C2 0.033(8) 0.040(7) 0.026(8) -0.012(6) 0.000(7) -0.014(6)
C3 0.036(11) 0.041(9) 0.025(10) -0.014(8) 0.005(10) -0.015(8)
C4 0.031(7) 0.040(7) 0.026(8) -0.011(6) -0.001(7) -0.013(6)
C5 0.031(7) 0.040(7) 0.027(8) -0.011(7) -0.003(7) -0.013(6)
C6 0.030(7) 0.041(8) 0.027(8) -0.011(7) -0.003(7) -0.014(6)
C7 0.031(8) 0.040(8) 0.028(9) -0.011(7) -0.002(7) -0.014(6)
C8 0.031(8) 0.040(7) 0.027(8) -0.011(7) -0.002(7) -0.014(6)
C9 0.031(8) 0.040(7) 0.027(8) -0.010(7) -0.001(7) -0.013(6)
C10 0.042(9) 0.021(7) 0.023(7) 0.001(6) -0.008(7) -0.011(7)
C11 0.042(8) 0.021(6) 0.022(7) -0.002(6) -0.006(7) -0.011(6)
C12 0.046(12) 0.021(8) 0.022(10) -0.002(7) -0.002(10) -0.012(8)
C13 0.042(8) 0.021(6) 0.021(7) -0.003(6) -0.004(7) -0.011(5)
C14 0.042(8) 0.021(6) 0.022(8) -0.004(6) -0.004(7) -0.011(6)
C15 0.042(8) 0.021(7) 0.022(8) -0.005(6) -0.005(7) -0.012(6)
C16 0.041(8) 0.020(7) 0.022(8) -0.006(6) -0.005(7) -0.012(6)
C17 0.042(8) 0.020(6) 0.022(8) -0.005(6) -0.004(7) -0.012(6)
C18 0.042(8) 0.021(6) 0.021(8) -0.003(6) -0.004(7) -0.011(6)
C19 0.067(10) 0.071(11) 0.034(8) 0.000(8) -0.001(7) -0.053(8)
C20 0.066(9) 0.071(10) 0.032(7) 0.000(7) -0.003(7) -0.053(8)
C21 0.067(10) 0.071(13) 0.033(9) 0.001(11) -0.004(9) -0.053(10)
C22 0.066(9) 0.072(10) 0.032(7) 0.000(7) -0.003(7) -0.053(7)
C23 0.066(10) 0.073(10) 0.032(8) 0.001(8) -0.004(7) -0.053(7)
C24 0.067(10) 0.073(10) 0.033(8) 0.002(8) -0.005(7) -0.052(7)
C25 0.067(10) 0.073(11) 0.032(8) 0.002(8) -0.004(7) -0.052(8)
C26 0.066(10) 0.073(10) 0.033(8) 0.002(8) -0.004(7) -0.052(7)
C27 0.066(10) 0.073(10) 0.033(8) 0.001(8) -0.004(7) -0.053(7)
C28 0.054(10) 0.040(8) 0.027(8) 0.009(7) -0.007(8) -0.017(8)
C29 0.053(10) 0.040(8) 0.028(7) 0.009(7) -0.007(7) -0.018(7)
C30 0.055(12) 0.040(10) 0.028(9) 0.012(10) -0.005(9) -0.016(9)
C31 0.052(9) 0.041(8) 0.027(7) 0.009(6) -0.007(7) -0.018(6)
C32 0.052(9) 0.042(9) 0.027(7) 0.009(7) -0.007(7) -0.018(7)
C33 0.053(10) 0.042(9) 0.027(7) 0.009(7) -0.007(7) -0.018(7)
C34 0.053(10) 0.043(9) 0.028(7) 0.009(7) -0.006(7) -0.018(7)
C35 0.053(10) 0.042(9) 0.028(7) 0.009(7) -0.006(7) -0.018(7)
C36 0.053(9) 0.041(9) 0.029(7) 0.009(7) -0.006(7) -0.018(7)
C37 0.042(9) 0.038(8) 0.025(8) 0.007(6) 0.004(7) -0.018(7)
C38 0.040(8) 0.037(7) 0.025(8) 0.007(6) 0.004(7) -0.019(6)
C39 0.042(12) 0.038(8) 0.026(11) 0.008(7) 0.000(10) -0.022(8)
C40 0.039(8) 0.037(7) 0.024(8) 0.008(6) 0.006(6) -0.020(6)
C41 0.040(8) 0.037(7) 0.024(8) 0.007(6) 0.006(7) -0.021(6)
C42 0.039(8) 0.038(7) 0.023(8) 0.007(6) 0.007(7) -0.021(6)
C43 0.039(8) 0.039(8) 0.023(8) 0.008(6) 0.007(7) -0.022(7)
C44 0.038(8) 0.039(8) 0.023(8) 0.008(6) 0.007(7) -0.022(6)
C45 0.039(8) 0.038(7) 0.023(8) 0.009(6) 0.006(7) -0.021(6)
C46 0.060(11) 0.042(9) 0.024(8) -0.002(7) -0.004(8) -0.017(9)
C47 0.060(10) 0.041(8) 0.025(8) 0.000(7) -0.004(8) -0.017(7)
C48 0.066(13) 0.041(9) 0.030(11) 0.002(8) -0.011(11) -0.018(9)
C49 0.059(9) 0.041(8) 0.022(8) 0.001(6) -0.003(7) -0.017(7)
C50 0.059(10) 0.041(8) 0.021(9) 0.000(6) -0.002(7) -0.017(7)
C51 0.059(10) 0.040(8) 0.021(9) 0.001(7) -0.001(8) -0.017(7)
C52 0.060(10) 0.041(8) 0.021(9) 0.001(7) -0.002(8) -0.017(8)
C53 0.059(10) 0.040(8) 0.020(9) 0.002(7) -0.003(7) -0.017(7)
C54 0.059(10) 0.040(8) 0.021(9) 0.001(7) -0.003(7) -0.016(7)
C55 0.046(9) 0.045(9) 0.051(9) 0.008(8) -0.023(8) -0.015(8)
C56 0.045(8) 0.042(8) 0.051(9) 0.008(7) -0.022(7) -0.017(7)
C57 0.047(12) 0.046(11) 0.054(11) 0.005(9) -0.024(11) -0.013(8)
C58 0.044(8) 0.040(7) 0.049(9) 0.007(7) -0.021(7) -0.018(6)
C59 0.044(9) 0.040(8) 0.048(10) 0.007(8) -0.020(8) -0.019(6)
C60 0.044(9) 0.039(8) 0.047(10) 0.007(8) -0.020(8) -0.019(6)
C61 0.044(9) 0.039(8) 0.047(10) 0.006(8) -0.020(8) -0.019(7)
C62 0.044(9) 0.039(8) 0.047(10) 0.006(8) -0.020(8) -0.019(7)
C63 0.044(8) 0.039(8) 0.048(10) 0.007(8) -0.020(7) -0.018(6)
C64 0.039(7) 0.037(6) 0.034(6) -0.007(5) 0.000(6) -0.011(6)
C65 0.038(6) 0.037(5) 0.034(6) -0.006(4) 0.000(5) -0.012(4)
C66 0.041(10) 0.040(8) 0.033(9) -0.007(7) 0.000(10) -0.009(6)
C67 0.039(5) 0.038(4) 0.035(5) -0.006(4) -0.001(4) -0.012(3)
C68 0.038(4) 0.038(4) 0.037(4) -0.0053(13) -0.0027(13) -0.0112(16)
C69 0.039(5) 0.039(5) 0.035(5) -0.006(4) -0.002(3) -0.010(3)
C70 0.039(6) 0.040(5) 0.035(6) -0.006(5) -0.003(4) -0.011(4)
C71 0.039(6) 0.040(6) 0.035(6) -0.007(5) -0.002(4) -0.011(4)
C72 0.039(6) 0.038(5) 0.034(6) -0.008(5) -0.002(4) -0.011(3)
C73 0.050(9) 0.017(8) 0.027(8) 0.005(7) -0.001(7) -0.016(7)
C74 0.051(9) 0.018(7) 0.026(8) 0.007(6) 0.000(7) -0.015(6)
C75 0.050(12) 0.019(8) 0.030(10) 0.007(8) -0.004(10) -0.015(7)
C76 0.052(8) 0.018(6) 0.026(8) 0.008(6) 0.001(7) -0.015(6)
C77 0.052(9) 0.018(7) 0.026(8) 0.008(6) 0.002(7) -0.014(6)
C78 0.053(9) 0.020(7) 0.028(8) 0.008(6) 0.003(7) -0.014(6)
C79 0.053(9) 0.022(7) 0.029(8) 0.008(6) 0.004(7) -0.014(6)
C80 0.052(9) 0.022(7) 0.028(8) 0.008(6) 0.002(7) -0.014(6)
C81 0.051(9) 0.020(7) 0.027(8) 0.008(6) 0.001(7) -0.015(6)
C82 0.024(4) 0.024(4) 0.024(4) -0.0030(13) -0.0018(12) -0.0077(16)
C83 0.024(5) 0.028(5) 0.023(4) -0.002(3) -0.001(3) -0.008(4)
C84 0.032(9) 0.032(7) 0.027(7) 0.001(7) -0.002(8) -0.002(6)
C85 0.024(5) 0.030(5) 0.023(5) -0.001(4) -0.001(4) -0.007(4)
C86 0.023(6) 0.030(6) 0.022(6) -0.001(5) 0.000(5) -0.006(5)
C87 0.023(6) 0.030(6) 0.022(7) 0.001(5) 0.000(5) -0.007(5)
C88 0.024(6) 0.029(6) 0.023(7) 0.001(6) -0.001(5) -0.007(5)
C89 0.025(6) 0.030(6) 0.022(7) 0.001(6) -0.001(5) -0.007(5)
C90 0.024(6) 0.030(6) 0.022(6) 0.000(5) -0.002(5) -0.007(5)
C91 0.043(7) 0.042(7) 0.036(6) -0.003(5) -0.003(5) -0.012(6)
C92 0.044(7) 0.042(7) 0.035(6) -0.004(5) -0.003(5) -0.012(6)
C93 0.044(9) 0.042(11) 0.035(8) -0.003(10) -0.003(7) -0.012(8)
C94 0.045(7) 0.044(8) 0.035(6) -0.003(6) -0.003(5) -0.012(6)
C95 0.045(8) 0.046(8) 0.034(6) -0.003(7) -0.003(5) -0.011(7)
C96 0.046(8) 0.046(9) 0.034(6) -0.002(7) -0.003(6) -0.010(7)
C97 0.047(8) 0.046(9) 0.033(6) -0.001(7) -0.003(6) -0.010(8)
C98 0.046(8) 0.044(9) 0.034(6) -0.001(7) -0.003(6) -0.010(7)
C99 0.045(8) 0.043(8) 0.034(6) -0.002(7) -0.003(5) -0.012(7)
C100 0.044(8) 0.029(6) 0.035(5) -0.003(4) -0.005(6) -0.012(6)
C101 0.046(7) 0.029(6) 0.033(5) -0.002(4) -0.005(6) -0.012(6)
C102 0.046(11) 0.028(8) 0.035(9) -0.003(7) -0.003(10) -0.011(8)
C103 0.047(7) 0.031(7) 0.033(5) -0.003(5) -0.005(6) -0.012(7)
C104 0.048(8) 0.032(7) 0.033(6) -0.002(6) -0.005(6) -0.013(7)
C105 0.049(8) 0.033(8) 0.033(6) -0.003(7) -0.005(6) -0.012(8)
C106 0.049(8) 0.033(8) 0.033(6) -0.003(7) -0.005(6) -0.012(8)
C107 0.049(8) 0.032(8) 0.033(6) -0.003(7) -0.005(6) -0.012(8)
C108 0.048(8) 0.031(7) 0.033(6) -0.003(6) -0.005(6) -0.012(7)
C109 0.042(8) 0.042(8) 0.042(8) -0.006(3) -0.003(2) -0.013(3)
C110 0.087(15) 0.087(15) 0.087(15) -0.012(3) -0.007(3) -0.026(5)
C111 0.071(12) 0.071(12) 0.071(12) -0.009(3) -0.005(3) -0.021(4)
C112 0.085(14) 0.085(14) 0.085(14) -0.011(3) -0.007(3) -0.025(5)
C113 0.051(9) 0.051(9) 0.051(9) -0.007(3) -0.004(2) -0.015(4)
C114 0.09(3) 0.06(2) 0.06(3) -0.03(2) 0.01(3) 0.02(2)

loop_
_atom_type_symbol
_atom_type_description
_atom_type_scat_dispersion_real
_atom_type_scat_dispersion_imag
_atom_type_scat_source
C C 0.0033 0.0016
;
International Tables for Crystallography
(Vol. C, Tables 4.2.6.8 and 6.1.1.4)
;
I I -0.4742 1.8119
;
International Tables for Crystallography
(Vol. C, Tables 4.2.6.8 and 6.1.1.4)
;
N N 0.0061 0.0033
;
International Tables for Crystallography
(Vol. C, Tables 4.2.6.8 and 6.1.1.4)
;
Pb Pb -3.3944 10.1111
;
International Tables for Crystallography
(Vol. C, Tables 4.2.6.8 and 6.1.1.4)
;
H H 0.0000 0.0000
;
International Tables for Crystallography
(Vol. C, Table 6.1.1.4)
;

loop_
_geom_angle_atom_site_label_1
_geom_angle_atom_site_label_2
_geom_angle_atom_site_label_3
_geom_angle
_geom_angle_site_symmetry_1
_geom_angle_site_symmetry_3
I1 Pb1 I4 95.98(10) . .
I1 Pb1 I1A 13.91(17) . .
I4 Pb1 I1A 86.0(2) . .
I1 Pb1 I3 94.86(9) . .
I4 Pb1 I3 86.89(8) . .
I1A Pb1 I3 84.62(18) . .
I1 Pb1 I5 84.87(9) . .
I4 Pb1 I5 88.13(8) . .
I1A Pb1 I5 94.25(18) . .
I3 Pb1 I5 174.96(9) . .
I1 Pb1 I6 170.07(9) . .
I4 Pb1 I6 90.08(9) . .
I1A Pb1 I6 175.7(2) . .
I3 Pb1 I6 93.31(8) . .
I5 Pb1 I6 87.48(8) . .
I1 Pb1 I2 84.06(9) . .
I4 Pb1 I2 178.28(8) . .
I1A Pb1 I2 94.29(19) . .
I3 Pb1 I2 94.82(8) . .
I5 Pb1 I2 90.16(8) . .
I6 Pb1 I2 89.64(9) . .
I9 Pb2 I7 90.46(9) . .
I9 Pb2 I4 91.00(8) . 1_455
I7 Pb2 I4 85.17(9) . 1_455
I9 Pb2 I10 93.04(8) . .
I7 Pb2 I10 175.26(8) . .
I4 Pb2 I10 91.57(9) 1_455 .
I9 Pb2 I2 89.12(8) . .
I7 Pb2 I2 93.72(9) . .
I4 Pb2 I2 178.88(10) 1_455 .
I10 Pb2 I2 89.54(9) . .
I9 Pb2 I8 179.03(10) . .
I7 Pb2 I8 88.83(8) . .
I4 Pb2 I8 89.59(8) 1_455 .
I10 Pb2 I8 87.71(8) . .
I2 Pb2 I8 90.28(8) . .
I11 Pb3 I14 88.88(10) . .
I11 Pb3 I12 94.09(10) . .
I14 Pb3 I12 175.13(10) . .
I11 Pb3 I13 84.60(9) . .
I14 Pb3 I13 88.84(8) . .
I12 Pb3 I13 87.59(8) . .
I11 Pb3 I3 95.33(9) . .
I14 Pb3 I3 93.43(8) . .
I12 Pb3 I3 90.14(8) . .
I13 Pb3 I3 177.72(10) . .
I11 Pb3 I15 172.85(9) . .
I14 Pb3 I15 90.19(9) . .
I12 Pb3 I15 86.39(9) . .
I13 Pb3 I15 88.29(8) . .
I3 Pb3 I15 91.80(8) . .
I16 Pb4 I12 90.03(10) . .
I16 Pb4 I17 91.47(9) . .
I12 Pb4 I17 91.26(9) . .
I16 Pb4 I8 90.56(8) . .
I12 Pb4 I8 96.12(8) . .
I17 Pb4 I8 172.34(10) . .
I16 Pb4 I14 90.61(9) . 1_455
I12 Pb4 I14 177.84(9) . 1_455
I17 Pb4 I14 86.67(8) . 1_455
I8 Pb4 I14 85.93(8) . 1_455
I16 Pb4 I18 178.01(10) . .
I12 Pb4 I18 91.58(9) . .
I17 Pb4 I18 89.67(9) . .
I8 Pb4 I18 88.10(8) . .
I14 Pb4 I18 87.83(9) 1_455 .
I19 Pb5 I23 93.99(9) . 1_655
I19 Pb5 I20 91.59(9) . .
I23 Pb5 I20 174.27(10) 1_655 .
I19 Pb5 I13 91.46(8) . .
I23 Pb5 I13 89.23(8) 1_655 .
I20 Pb5 I13 89.37(8) . .
I19 Pb5 I9 92.13(8) . 1_645
I23 Pb5 I9 93.86(8) 1_655 1_645
I20 Pb5 I9 87.19(8) . 1_645
I13 Pb5 I9 175.09(10) . 1_645
I19 Pb5 I21 179.18(8) . .
I23 Pb5 I21 86.04(9) 1_655 .
I20 Pb5 I21 88.35(9) . .
I13 Pb5 I21 87.73(8) . .
I9 Pb5 I21 88.68(8) 1_645 .
I22 Pb6 I17 95.18(9) . .
I22 Pb6 I5 91.87(8) . 1_545
I17 Pb6 I5 172.83(10) . 1_545
I22 Pb6 I20 93.99(9) . .
I17 Pb6 I20 89.41(8) . .
I5 Pb6 I20 91.36(8) 1_545 .
I22 Pb6 I23 91.71(9) . .
I17 Pb6 I23 90.11(8) . .
I5 Pb6 I23 88.42(8) 1_545 .
I20 Pb6 I23 174.29(10) . .
I22 Pb6 I42 175.74(8) . 1_455
I17 Pb6 I42 87.76(8) . 1_455
I5 Pb6 I42 85.12(8) 1_545 1_455
I20 Pb6 I42 89.11(9) . 1_455
I23 Pb6 I42 85.19(9) . 1_455
I24 Pb7 I27 91.57(9) . .
I24 Pb7 I26 91.71(8) . .
I27 Pb7 I26 93.38(8) . .
I24 Pb7 I25 89.70(9) . .
I27 Pb7 I25 178.48(10) . .
I26 Pb7 I25 85.75(8) . .
I24 Pb7 I40 90.60(8) . 1_465
I27 Pb7 I40 94.84(8) . 1_465
I26 Pb7 I40 171.40(9) . 1_465
I25 Pb7 I40 85.98(8) . 1_465
I24 Pb7 I6 178.04(9) . .
I27 Pb7 I6 89.97(9) . .
I26 Pb7 I6 89.40(8) . .
I25 Pb7 I6 88.78(9) . .
I40 Pb7 I6 88.06(8) 1_465 .
I28A Pb8 I28 8.5(2) . .
I28A Pb8 I25 96.0(2) . .
I28 Pb8 I25 89.26(11) . .
I28A Pb8 I27 88.3(2) . 1_655
I28 Pb8 I27 94.80(12) . 1_655
I25 Pb8 I27 174.86(9) . 1_655
I28A Pb8 I29 89.9(3) . 1_655
I28 Pb8 I29 84.62(11) . 1_655
I25 Pb8 I29 89.72(8) . 1_655
I27 Pb8 I29 87.53(8) 1_655 1_655
I28A Pb8 I38 92.1(3) . 1_565
I28 Pb8 I38 97.63(11) . 1_565
I25 Pb8 I38 92.56(8) . 1_565
I27 Pb8 I38 90.02(8) 1_655 1_565
I29 Pb8 I38 176.82(10) 1_655 1_565
I28A Pb8 I10 173.2(3) . 1_655
I28 Pb8 I10 171.55(11) . 1_655
I25 Pb8 I10 89.94(8) . 1_655
I27 Pb8 I10 85.58(9) 1_655 1_655
I29 Pb8 I10 86.97(8) 1_655 1_655
I38 Pb8 I10 90.81(8) 1_565 1_655
I30 Pb9 I26 94.71(8) . .
I30 Pb9 I35 90.10(9) . 1_655
I26 Pb9 I35 90.17(8) . 1_655
I30 Pb9 I32 91.15(8) . .
I26 Pb9 I32 174.08(10) . .
I35 Pb9 I32 88.89(8) 1_655 .
I30 Pb9 I31 93.97(9) . .
I26 Pb9 I31 87.91(8) . .
I35 Pb9 I31 175.63(11) 1_655 .
I32 Pb9 I31 92.62(8) . .
I30 Pb9 I15 175.33(9) . .
I26 Pb9 I15 87.91(8) . .
I35 Pb9 I15 86.02(9) 1_655 .
I32 Pb9 I15 86.19(8) . .
I31 Pb9 I15 89.99(9) . .
I33 Pb10 I31 92.38(10) . .
I33 Pb10 I34 90.84(9) . .
I31 Pb10 I34 90.81(9) . .
I33 Pb10 I35 93.37(9) . .
I31 Pb10 I35 173.43(11) . .
I34 Pb10 I35 92.27(9) . .
I33 Pb10 I29 92.76(8) . .
I31 Pb10 I29 89.75(8) . .
I34 Pb10 I29 176.33(10) . .
I35 Pb10 I29 86.81(8) . .
I33 Pb10 I18 179.01(9) . .
I31 Pb10 I18 88.06(9) . .
I34 Pb10 I18 90.04(9) . .
I35 Pb10 I18 86.14(9) . .
I29 Pb10 I18 86.36(8) . .
I36A Pb11 I36 15.1(3) . .
I36A Pb11 I38 83.8(3) . .
I36 Pb11 I38 93.09(10) . .
I36A Pb11 I41 82.3(3) . 1_455
I36 Pb11 I41 94.86(10) . 1_455
I38 Pb11 I41 86.10(8) . 1_455
I36A Pb11 I21 172.2(3) . .
I36 Pb11 I21 171.55(9) . .
I38 Pb11 I21 94.11(8) . .
I41 Pb11 I21 90.04(9) 1_455 .
I36A Pb11 I32 93.4(3) . .
I36 Pb11 I32 85.01(9) . .
I38 Pb11 I32 175.25(10) . .
I41 Pb11 I32 89.72(9) 1_455 .
I21 Pb11 I32 88.14(8) . .
I36A Pb11 I37 96.2(3) . .
I36 Pb11 I37 83.63(10) . .
I38 Pb11 I37 94.37(9) . .
I41 Pb11 I37 178.43(10) 1_455 .
I21 Pb11 I37 91.42(9) . .
I32 Pb11 I37 89.75(8) . .
I34 Pb12 I41 92.17(9) 1_655 .
I34 Pb12 I39 89.61(9) 1_655 .
I41 Pb12 I39 84.31(9) . .
I34 Pb12 I42 94.33(9) 1_655 .
I41 Pb12 I42 92.39(9) . .
I39 Pb12 I42 174.96(9) . .
I34 Pb12 I37 90.13(9) 1_655 .
I41 Pb12 I37 177.42(10) . .
I39 Pb12 I37 94.54(9) . .
I42 Pb12 I37 88.60(9) . .
I34 Pb12 I40 176.92(11) 1_655 .
I41 Pb12 I40 89.13(8) . .
I39 Pb12 I40 87.75(9) . .
I42 Pb12 I40 88.40(8) . .
I37 Pb12 I40 88.52(8) . .
I1A I1 Pb1 87.2(8) . .
I1 I1A Pb1 78.9(8) . .
Pb2 I2 Pb1 151.24(10) . .
Pb1 I3 Pb3 155.00(11) . .
Pb1 I4 Pb2 152.74(10) . 1_655
Pb6 I5 Pb1 152.25(11) 1_565 .
Pb1 I6 Pb7 177.13(11) . .
Pb4 I8 Pb2 158.63(11) . .
Pb2 I9 Pb5 150.34(11) . 1_465
Pb2 I10 Pb8 177.96(11) . 1_455
Pb4 I12 Pb3 151.61(10) . .
Pb5 I13 Pb3 154.33(11) . .
Pb3 I14 Pb4 157.16(10) . 1_655
Pb3 I15 Pb9 178.10(11) . .
Pb4 I17 Pb6 152.03(12) . .
Pb4 I18 Pb10 178.25(11) . .
Pb5 I20 Pb6 152.86(11) . .
Pb11 I21 Pb5 177.17(12) . .
Pb5 I23 Pb6 152.42(11) 1_455 .
Pb8 I25 Pb7 156.07(10) . .
Pb9 I26 Pb7 150.31(11) . .
Pb7 I27 Pb8 152.10(10) . 1_455
Pb8 I29 Pb10 151.99(11) 1_455 .
Pb10 I31 Pb9 149.58(11) . .
Pb9 I32 Pb11 153.55(11) . .
Pb12 I34 Pb10 152.32(12) 1_455 .
Pb9 I35 Pb10 153.17(10) 1_455 .
I36A I36 Pb11 81.7(10) . .
Pb12 I37 Pb11 153.14(11) . .
Pb11 I38 Pb8 155.66(11) . 1_545
Pb7 I40 Pb12 157.45(11) 1_645 .
Pb12 I41 Pb11 151.18(10) . 1_655
Pb12 I42 Pb6 177.82(11) . 1_655
I36 I36A Pb11 83.2(11) . .
C1 N1 H1A 109.5 . .
C1 N1 H1B 109.5 . .
H1A N1 H1B 109.5 . .
C1 N1 H1C 109.5 . .
H1A N1 H1C 109.5 . .
H1B N1 H1C 109.5 . .
C10 N2 H2A 109.5 . .
C10 N2 H2B 109.5 . .
H2A N2 H2B 109.5 . .
C10 N2 H2C 109.5 . .
H2A N2 H2C 109.5 . .
H2B N2 H2C 109.5 . .
C19 N3 H3A 109.5 . .
C19 N3 H3B 109.5 . .
H3A N3 H3B 109.5 . .
C19 N3 H3C 109.5 . .
H3A N3 H3C 109.5 . .
H3B N3 H3C 109.5 . .
C28 N4 H4A 109.5 . .
C28 N4 H4B 109.5 . .
H4A N4 H4B 109.5 . .
C28 N4 H4C 109.5 . .
H4A N4 H4C 109.5 . .
H4B N4 H4C 109.5 . .
C37 N5 H5A 109.5 . .
C37 N5 H5B 109.5 . .
H5A N5 H5B 109.5 . .
C37 N5 H5C 109.5 . .
H5A N5 H5C 109.5 . .
H5B N5 H5C 109.5 . .
C46 N6 H6A 109.5 . .
C46 N6 H6B 109.5 . .
H6A N6 H6B 109.5 . .
C46 N6 H6C 109.5 . .
H6A N6 H6C 109.5 . .
H6B N6 H6C 109.5 . .
C64 N8 H8A 109.5 . .
C64 N8 H8B 109.5 . .
H8A N8 H8B 109.5 . .
C64 N8 H8C 109.5 . .
H8A N8 H8C 109.5 . .
H8B N8 H8C 109.5 . .
C73 N9 H9A 109.5 . .
C73 N9 H9B 109.5 . .
H9A N9 H9B 109.5 . .
C73 N9 H9C 109.5 . .
H9A N9 H9C 109.5 . .
H9B N9 H9C 109.5 . .
C82 N10 H10A 109.5 . .
C82 N10 H10B 109.5 . .
H10A N10 H10B 109.5 . .
C82 N10 H10C 109.5 . .
H10A N10 H10C 109.5 . .
H10B N10 H10C 109.5 . .
C100 N12 H12A 109.5 . .
C100 N12 H12B 109.5 . .
H12A N12 H12B 109.5 . .
C100 N12 H12C 109.5 . .
H12A N12 H12C 109.5 . .
H12B N12 H12C 109.5 . .
N1 C1 C2 101(4) . .
N1 C1 H1D 111.5 . .
C2 C1 H1D 111.5 . .
N1 C1 H1E 111.5 . .
C2 C1 H1E 111.5 . .
H1D C1 H1E 109.3 . .
C3 C2 C4 111(4) . .
C3 C2 C1 107(4) . .
C4 C2 C1 119(4) . .
C3 C2 H2 106.5 . .
C4 C2 H2 106.5 . .
C1 C2 H2 106.5 . .
C2 C3 H3D 109.5 . .
C2 C3 H3E 109.5 . .
H3D C3 H3E 109.5 . .
C2 C3 H3F 109.5 . .
H3D C3 H3F 109.5 . .
H3E C3 H3F 109.5 . .
C9 C4 C5 121(5) . .
C9 C4 C2 116(4) . .
C5 C4 C2 123(4) . .
C6 C5 C4 127(5) . .
C6 C5 H5 116.3 . .
C4 C5 H5 116.3 . .
C5 C6 C7 113(4) . .
C5 C6 H6 123.5 . .
C7 C6 H6 123.5 . .
C8 C7 C6 116(4) . .
C8 C7 H7 121.8 . .
C6 C7 H7 121.8 . .
C9 C8 C7 124(5) . .
C9 C8 H8 118.1 . .
C7 C8 H8 118.1 . .
C4 C9 C8 119(5) . .
C4 C9 H9 120.7 . .
C8 C9 H9 120.7 . .
C11 C10 N2 110(4) . .
C11 C10 H10D 109.7 . .
N2 C10 H10D 109.7 . .
C11 C10 H10E 109.7 . .
N2 C10 H10E 109.7 . .
H10D C10 H10E 108.2 . .
C10 C11 C12 115(3) . .
C10 C11 C13 107(4) . .
C12 C11 C13 112(4) . .
C10 C11 H11 107.4 . .
C12 C11 H11 107.4 . .
C13 C11 H11 107.4 . .
C11 C12 H12D 109.5 . .
C11 C12 H12E 109.5 . .
H12D C12 H12E 109.5 . .
C11 C12 H12F 109.5 . .
H12D C12 H12F 109.5 . .
H12E C12 H12F 109.5 . .
C18 C13 C14 121(4) . .
C18 C13 C11 118(3) . .
C14 C13 C11 121(3) . .
C13 C14 C15 118(4) . .
C13 C14 H14 121.1 . .
C15 C14 H14 121.1 . .
C16 C15 C14 121(4) . .
C16 C15 H15 119.7 . .
C14 C15 H15 119.7 . .
C15 C16 C17 121(4) . .
C15 C16 H16 119.4 . .
C17 C16 H16 119.4 . .
C18 C17 C16 117(4) . .
C18 C17 H17 121.6 . .
C16 C17 H17 121.6 . .
C13 C18 C17 122(4) . .
C13 C18 H18 118.8 . .
C17 C18 H18 118.8 . .
C20 C19 N3 113(5) . .
C20 C19 H19A 108.9 . .
N3 C19 H19A 108.9 . .
C20 C19 H19B 108.9 . .
N3 C19 H19B 108.9 . .
H19A C19 H19B 107.7 . .
C19 C20 C21 104(5) . .
C19 C20 C22 113(5) . .
C21 C20 C22 113(4) . .
C19 C20 H20 109.1 . .
C21 C20 H20 109.1 . .
C22 C20 H20 109.1 . .
C20 C21 H21A 109.5 . .
C20 C21 H21B 109.5 . .
H21A C21 H21B 109.5 . .
C20 C21 H21C 109.5 . .
H21A C21 H21C 109.5 . .
H21B C21 H21C 109.5 . .
C27 C22 C23 128(5) . .
C27 C22 C20 119(4) . .
C23 C22 C20 113(3) . .
C24 C23 C22 114(4) . .
C24 C23 H23 123.1 . .
C22 C23 H23 123.1 . .
C25 C24 C23 128(5) . .
C25 C24 H24 116.1 . .
C23 C24 H24 116.1 . .
C24 C25 C26 112(4) . .
C24 C25 H25 124.0 . .
C26 C25 H25 124.0 . .
C27 C26 C25 125(4) . .
C27 C26 H26 117.4 . .
C25 C26 H26 117.4 . .
C26 C27 C22 114(5) . .
C26 C27 H27 123.2 . .
C22 C27 H27 123.2 . .
N4 C28 C29 113(4) . .
N4 C28 H28A 109.1 . .
C29 C28 H28A 109.1 . .
N4 C28 H28B 109.1 . .
C29 C28 H28B 109.1 . .
H28A C28 H28B 107.8 . .
C30 C29 C28 112(4) . .
C30 C29 C31 120(4) . .
C28 C29 C31 104(4) . .
C30 C29 H29 106.7 . .
C28 C29 H29 106.7 . .
C31 C29 H29 106.7 . .
C29 C30 H30A 109.5 . .
C29 C30 H30B 109.5 . .
H30A C30 H30B 109.5 . .
C29 C30 H30C 109.5 . .
H30A C30 H30C 109.5 . .
H30B C30 H30C 109.5 . .
C36 C31 C32 126(5) . .
C36 C31 C29 114(5) . .
C32 C31 C29 120(5) . .
C31 C32 C33 118(5) . .
C31 C32 H32 120.9 . .
C33 C32 H32 120.9 . .
C34 C33 C32 121(5) . .
C34 C33 H33 119.7 . .
C32 C33 H33 119.7 . .
C33 C34 C35 117(5) . .
C33 C34 H34 121.6 . .
C35 C34 H34 121.6 . .
C34 C35 C36 124(5) . .
C34 C35 H35 117.9 . .
C36 C35 H35 117.9 . .
C31 C36 C35 113(5) . .
C31 C36 H36 123.3 . .
C35 C36 H36 123.3 . .
N5 C37 C38 115(4) . .
N5 C37 H37A 108.5 . .
C38 C37 H37A 108.5 . .
N5 C37 H37B 108.5 . .
C38 C37 H37B 108.5 . .
H37A C37 H37B 107.5 . .
C37 C38 C40 109(4) . .
C37 C38 C39 114(4) . .
C40 C38 C39 110(4) . .
C37 C38 H38 108.0 . .
C40 C38 H38 108.0 . .
C39 C38 H38 108.0 . .
C38 C39 H39A 109.5 . .
C38 C39 H39B 109.5 . .
H39A C39 H39B 109.5 . .
C38 C39 H39C 109.5 . .
H39A C39 H39C 109.5 . .
H39B C39 H39C 109.5 . .
C45 C40 C41 113(5) . .
C45 C40 C38 123(5) . .
C41 C40 C38 124(4) . .
C42 C41 C40 124(5) . .
C42 C41 H41 118.0 . .
C40 C41 H41 118.0 . .
C41 C42 C43 119(4) . .
C41 C42 H42 120.3 . .
C43 C42 H42 120.3 . .
C44 C43 C42 116(4) . .
C44 C43 H43 122.1 . .
C42 C43 H43 122.1 . .
C45 C44 C43 122(5) . .
C45 C44 H44 118.9 . .
C43 C44 H44 118.9 . .
C44 C45 C40 125(5) . .
C44 C45 H45 117.6 . .
C40 C45 H45 117.6 . .
C47 C46 N6 124(5) . .
C47 C46 H46A 106.4 . .
N6 C46 H46A 106.4 . .
C47 C46 H46B 106.4 . .
N6 C46 H46B 106.4 . .
H46A C46 H46B 106.4 . .
C46 C47 C49 113(5) . .
C46 C47 C48 126(5) . .
C49 C47 C48 110(4) . .
C46 C47 H47 101.2 . .
C49 C47 H47 101.2 . .
C48 C47 H47 101.2 . .
C47 C48 H48A 109.5 . .
C47 C48 H48B 109.5 . .
H48A C48 H48B 109.5 . .
C47 C48 H48C 109.5 . .
H48A C48 H48C 109.5 . .
H48B C48 H48C 109.5 . .
C50 C49 C54 122(5) . .
C50 C49 C47 121(5) . .
C54 C49 C47 117(5) . .
C49 C50 C51 120(5) . .
C49 C50 H50 119.9 . .
C51 C50 H50 119.9 . .
C50 C51 C52 122(5) . .
C50 C51 H51 119.1 . .
C52 C51 H51 119.1 . .
C53 C52 C51 113(5) . .
C53 C52 H52 123.5 . .
C51 C52 H52 123.5 . .
C54 C53 C52 127(5) . .
C54 C53 H53 116.7 . .
C52 C53 H53 116.7 . .
C49 C54 C53 116(5) . .
C49 C54 H54 122.0 . .
C53 C54 H54 122.0 . .
N7 C55 C56 110(4) . .
N7 C55 H55A 109.6 . .
C56 C55 H55A 109.6 . .
N7 C55 H55B 109.6 . .
C56 C55 H55B 109.6 . .
H55A C55 H55B 108.1 . .
C58 C56 C55 115(5) . .
C58 C56 C57 105(4) . .
C55 C56 C57 139(4) . .
C56 C57 H57A 109.5 . .
C56 C57 H57B 109.5 . .
H57A C57 H57B 109.5 . .
C56 C57 H57C 109.5 . .
H57A C57 H57C 109.5 . .
H57B C57 H57C 109.5 . .
C59 C58 C63 124(5) . .
C59 C58 C56 123(5) . .
C63 C58 C56 113(4) . .
C58 C59 C60 121(5) . .
C61 C60 C59 107(4) . .
C61 C60 H60 126.3 . .
C59 C60 H60 126.3 . .
C62 C61 C60 129(5) . .
C62 C61 H61 115.3 . .
C60 C61 H61 115.3 . .
C61 C62 C63 123(5) . .
C61 C62 H62 118.5 . .
C63 C62 H62 118.5 . .
C62 C63 C58 115(5) . .
C62 C63 H63 122.7 . .
C58 C63 H63 122.7 . .
N8 C64 C65 121(4) . .
N8 C64 H64A 107.1 . .
C65 C64 H64A 107.1 . .
N8 C64 H64B 107.1 . .
C65 C64 H64B 107.1 . .
H64A C64 H64B 106.8 . .
C67 C65 C64 120(4) . .
C67 C65 C66 121(4) . .
C64 C65 C66 109(4) . .
C67 C65 H65 100.0 . .
C64 C65 H65 100.0 . .
C66 C65 H65 100.0 . .
C65 C66 H66A 109.5 . .
C65 C66 H66B 109.5 . .
H66A C66 H66B 109.5 . .
C65 C66 H66C 109.5 . .
H66A C66 H66C 109.5 . .
H66B C66 H66C 109.5 . .
C72 C67 C68 119(5) . .
C72 C67 C65 116(5) . .
C68 C67 C65 125(5) . .
C69 C68 C67 121(5) . .
C69 C68 H68 119.7 . .
C67 C68 H68 119.7 . .
C70 C69 C68 122(4) . .
C70 C69 H69 119.1 . .
C68 C69 H69 119.1 . .
C69 C70 C71 114(4) . .
C69 C70 H70 122.9 . .
C71 C70 H70 122.9 . .
C70 C71 C72 126(5) . .
C70 C71 H71 117.0 . .
C72 C71 H71 117.0 . .
C67 C72 C71 118(5) . .
C67 C72 H72 120.9 . .
C71 C72 H72 120.9 . .
N9 C73 C74 113(4) . .
N9 C73 H73A 109.0 . .
C74 C73 H73A 109.0 . .
N9 C73 H73B 109.0 . .
C74 C73 H73B 109.0 . .
H73A C73 H73B 107.8 . .
C76 C74 C73 118(4) . .
C76 C74 C75 110(4) . .
C73 C74 C75 110(4) . .
C76 C74 H74 106.1 . .
C73 C74 H74 106.1 . .
C75 C74 H74 106.1 . .
C74 C75 H75A 109.5 . .
C74 C75 H75B 109.5 . .
H75A C75 H75B 109.5 . .
C74 C75 H75C 109.5 . .
H75A C75 H75C 109.5 . .
H75B C75 H75C 109.5 . .
C77 C76 C74 124(5) . .
C77 C76 C81 115(5) . .
C74 C76 C81 121(4) . .
C76 C77 C78 123(5) . .
C76 C77 H77 118.6 . .
C78 C77 H77 118.6 . .
C79 C78 C77 125(4) . .
C79 C78 H78 117.6 . .
C77 C78 H78 117.6 . .
C78 C79 C80 104(4) . .
C78 C79 H79 128.2 . .
C80 C79 H79 128.2 . .
C81 C80 C79 135(5) . .
C81 C80 H80 112.7 . .
C79 C80 H80 112.7 . .
C80 C81 C76 117(5) . .
C80 C81 H81 121.4 . .
C76 C81 H81 121.4 . .
N10 C82 C83 107(3) . .
N10 C82 H82A 110.3 . .
C83 C82 H82A 110.3 . .
N10 C82 H82B 110.3 . .
C83 C82 H82B 110.3 . .
H82A C82 H82B 108.6 . .
C85 C83 C84 113(4) . .
C85 C83 C82 116(4) . .
C84 C83 C82 101(3) . .
C85 C83 H83 108.7 . .
C84 C83 H83 108.7 . .
C82 C83 H83 108.7 . .
C83 C84 H84A 109.5 . .
C83 C84 H84B 109.5 . .
H84A C84 H84B 109.5 . .
C83 C84 H84C 109.5 . .
H84A C84 H84C 109.5 . .
H84B C84 H84C 109.5 . .
C90 C85 C86 120(4) . .
C90 C85 C83 120(4) . .
C86 C85 C83 119(3) . .
C87 C86 C85 112(4) . .
C87 C86 H86 124.2 . .
C85 C86 H86 124.2 . .
C88 C87 C86 131(4) . .
C88 C87 H87 114.6 . .
C86 C87 H87 114.6 . .
C87 C88 C89 116(4) . .
C87 C88 H88 122.0 . .
C89 C88 H88 122.0 . .
C88 C89 C90 122(4) . .
C88 C89 H89 119.1 . .
C90 C89 H89 119.1 . .
C85 C90 C89 118(4) . .
C85 C90 H90 120.9 . .
C89 C90 H90 120.9 . .
N11 C91 C92 105(4) . .
N11 C91 H91A 110.8 . .
C92 C91 H91A 110.8 . .
N11 C91 H91B 110.8 . .
C92 C91 H91B 110.8 . .
H91A C91 H91B 108.8 . .
C94 C92 C93 119(4) . .
C94 C92 C91 107(4) . .
C93 C92 C91 109(4) . .
C94 C92 H92 107.1 . .
C93 C92 H92 107.1 . .
C91 C92 H92 107.1 . .
C92 C93 H93A 109.5 . .
C92 C93 H93B 109.5 . .
H93A C93 H93B 109.5 . .
C92 C93 H93C 109.5 . .
H93A C93 H93C 109.5 . .
H93B C93 H93C 109.5 . .
C95 C94 C99 114(5) . .
C95 C94 C92 123(4) . .
C99 C94 C92 123(4) . .
C94 C95 C96 129(5) . .
C94 C95 H95 115.5 . .
C96 C95 H95 115.5 . .
C97 C96 C95 115(5) . .
C97 C96 H96 122.4 . .
C95 C96 H96 122.4 . .
C96 C97 C98 118(5) . .
C96 C97 H97 121.2 . .
C98 C97 H97 121.2 . .
C97 C98 C99 125(5) . .
C97 C98 H98 117.7 . .
C99 C98 H98 117.7 . .
C94 C99 C98 119(5) . .
C94 C99 H99 120.4 . .
C98 C99 H99 120.4 . .
C101 C100 N12 105(4) . .
C101 C100 H10F 110.7 . .
N12 C100 H10F 110.7 . .
C101 C100 H10G 110.7 . .
N12 C100 H10G 110.7 . .
H10F C100 H10G 108.8 . .
C100 C101 C102 118(5) . .
C100 C101 C103 104(4) . .
C102 C101 C103 114(4) . .
C100 C101 H101 107.0 . .
C102 C101 H101 107.0 . .
C103 C101 H101 107.0 . .
C101 C102 H10H 109.5 . .
C101 C102 H10I 109.5 . .
H10H C102 H10I 109.5 . .
C101 C102 H10J 109.5 . .
H10H C102 H10J 109.5 . .
H10I C102 H10J 109.5 . .
C104 C103 C108 119(5) . .
C104 C103 C101 121(5) . .
C108 C103 C101 120(4) . .
C103 C104 C105 120(5) . .
C103 C104 H104 120.0 . .
C105 C104 H104 120.0 . .
C104 C105 C106 124(5) . .
C104 C105 H105 118.1 . .
C106 C105 H105 118.1 . .
C107 C106 C105 112(4) . .
C107 C106 H106 123.9 . .
C105 C106 H106 123.9 . .
C106 C107 C108 125(5) . .
C106 C107 H107 117.4 . .
C108 C107 H107 117.4 . .
C107 C108 C103 120(5) . .
C107 C108 H108 120.1 . .
C103 C108 H108 120.1 . .

loop_
_geom_bond_atom_site_label_1
_geom_bond_atom_site_label_2
_geom_bond_distance
_geom_bond_site_symmetry_2
Pb1 I1 3.122(4) .
Pb1 I4 3.167(3) .
Pb1 I1A 3.178(10) .
Pb1 I3 3.186(3) .
Pb1 I5 3.205(3) .
Pb1 I6 3.211(3) .
Pb1 I2 3.229(3) .
Pb2 I9 3.136(3) .
Pb2 I7 3.170(3) .
Pb2 I4 3.179(3) 1_455
Pb2 I10 3.197(3) .
Pb2 I2 3.198(3) .
Pb2 I8 3.252(3) .
Pb3 I11 3.111(3) .
Pb3 I14 3.155(3) .
Pb3 I12 3.183(3) .
Pb3 I13 3.206(3) .
Pb3 I3 3.210(3) .
Pb3 I15 3.281(3) .
Pb4 I16 3.112(3) .
Pb4 I12 3.142(3) .
Pb4 I17 3.171(3) .
Pb4 I8 3.214(3) .
Pb4 I14 3.232(3) 1_455
Pb4 I18 3.250(3) .
Pb5 I19 3.081(3) .
Pb5 I23 3.184(3) 1_655
Pb5 I20 3.187(3) .
Pb5 I13 3.198(3) .
Pb5 I9 3.199(3) 1_645
Pb5 I21 3.292(3) .
Pb6 I22 3.067(3) .
Pb6 I17 3.186(3) .
Pb6 I5 3.186(3) 1_545
Pb6 I20 3.190(3) .
Pb6 I23 3.194(3) .
Pb6 I42 3.325(3) 1_455
Pb7 I24 3.108(3) .
Pb7 I27 3.153(3) .
Pb7 I26 3.179(3) .
Pb7 I25 3.221(3) .
Pb7 I40 3.224(3) 1_465
Pb7 I6 3.241(3) .
Pb8 I28A 3.017(13) .
Pb8 I28 3.117(5) .
Pb8 I25 3.156(3) .
Pb8 I27 3.189(3) 1_655
Pb8 I29 3.191(3) 1_655
Pb8 I38 3.214(3) 1_565
Pb8 I10 3.305(3) 1_655
Pb9 I30 3.104(3) .
Pb9 I26 3.165(3) .
Pb9 I35 3.192(3) 1_655
Pb9 I32 3.198(3) .
Pb9 I31 3.208(3) .
Pb9 I15 3.301(3) .
Pb10 I33 3.083(3) .
Pb10 I31 3.183(3) .
Pb10 I34 3.184(3) .
Pb10 I35 3.209(3) .
Pb10 I29 3.219(3) .
Pb10 I18 3.305(3) .
Pb11 I36A 3.158(14) .
Pb11 I36 3.168(4) .
Pb11 I38 3.170(3) .
Pb11 I41 3.183(4) 1_455
Pb11 I21 3.211(3) .
Pb11 I32 3.213(3) .
Pb11 I37 3.222(4) .
Pb12 I34 3.130(3) 1_655
Pb12 I41 3.165(4) .
Pb12 I39 3.186(3) .
Pb12 I42 3.193(3) .
Pb12 I37 3.199(4) .
Pb12 I40 3.280(3) .
I1 I1A 0.765(9) .
I4 Pb2 3.179(3) 1_655
I5 Pb6 3.186(3) 1_565
I9 Pb5 3.199(3) 1_465
I10 Pb8 3.305(3) 1_455
I14 Pb4 3.232(3) 1_655
I23 Pb5 3.184(3) 1_455
I27 Pb8 3.190(3) 1_455
I29 Pb8 3.191(3) 1_455
I34 Pb12 3.130(3) 1_455
I35 Pb9 3.192(3) 1_455
I36 I36A 0.832(15) .
I38 Pb8 3.214(3) 1_545
I40 Pb7 3.224(3) 1_645
I41 Pb11 3.183(4) 1_655
I42 Pb6 3.325(3) 1_655
N1 C1 1.52(6) .
N1 H1A 0.9100 .
N1 H1B 0.9100 .
N1 H1C 0.9100 .
N2 C10 1.52(6) .
N2 H2A 0.9100 .
N2 H2B 0.9100 .
N2 H2C 0.9100 .
N3 C19 1.46(6) .
N3 H3A 0.9100 .
N3 H3B 0.9100 .
N3 H3C 0.9100 .
N4 C28 1.49(6) .
N4 H4A 0.9100 .
N4 H4B 0.9100 .
N4 H4C 0.9100 .
N5 C37 1.45(6) .
N5 H5A 0.9100 .
N5 H5B 0.9100 .
N5 H5C 0.9100 .
N6 C46 1.43(7) .
N6 H6A 0.9100 .
N6 H6B 0.9100 .
N6 H6C 0.9100 .
N7 C55 1.52(2) .
N8 C64 1.37(6) .
N8 H8A 0.9100 .
N8 H8B 0.9100 .
N8 H8C 0.9100 .
N9 C73 1.44(6) .
N9 H9A 0.9100 .
N9 H9B 0.9100 .
N9 H9C 0.9100 .
N10 C82 1.47(5) .
N10 H10A 0.9100 .
N10 H10B 0.9100 .
N10 H10C 0.9100 .
N11 C91 1.45(7) .
N12 C100 1.52(6) .
N12 H12A 0.9100 .
N12 H12B 0.9100 .
N12 H12C 0.9100 .
N13 C109 1.55(7) .
N14 C110 1.01(10) .
N15 C111 1.40(9) .
N16 C112 1.53(10) .
N17 C113 1.56(8) .
N18 C114 1.81(8) .
C1 C2 1.62(6) .
C1 H1D 0.9900 .
C1 H1E 0.9900 .
C2 C3 1.54(6) .
C2 C4 1.56(7) .
C2 H2 1.0000 .
C3 H3D 0.9800 .
C3 H3E 0.9800 .
C3 H3F 0.9800 .
C4 C9 1.34(6) .
C4 C5 1.37(7) .
C5 C6 1.36(6) .
C5 H5 0.9500 .
C6 C7 1.51(6) .
C6 H6 0.9500 .
C7 C8 1.45(7) .
C7 H7 0.9500 .
C8 C9 1.34(6) .
C8 H8 0.9500 .
C9 H9 0.9500 .
C10 C11 1.52(6) .
C10 H10D 0.9900 .
C10 H10E 0.9900 .
C11 C12 1.53(6) .
C11 C13 1.62(6) .
C11 H11 1.0000 .
C12 H12D 0.9800 .
C12 H12E 0.9800 .
C12 H12F 0.9800 .
C13 C18 1.34(2) .
C13 C14 1.36(2) .
C14 C15 1.39(6) .
C14 H14 0.9500 .
C15 C16 1.36(2) .
C15 H15 0.9500 .
C16 C17 1.39(6) .
C16 H16 0.9500 .
C17 C18 1.37(2) .
C17 H17 0.9500 .
C18 H18 0.9500 .
C19 C20 1.44(8) .
C19 H19A 0.9900 .
C19 H19B 0.9900 .
C20 C21 1.51(2) .
C20 C22 1.54(7) .
C20 H20 1.0000 .
C21 H21A 0.9800 .
C21 H21B 0.9800 .
C21 H21C 0.9800 .
C22 C27 1.38(2) .
C22 C23 1.39(2) .
C23 C24 1.38(2) .
C23 H23 0.9500 .
C24 C25 1.37(2) .
C24 H24 0.9500 .
C25 C26 1.49(7) .
C25 H25 0.9500 .
C26 C27 1.37(2) .
C26 H26 0.9500 .
C27 H27 0.9500 .
C28 C29 1.51(2) .
C28 H28A 0.9900 .
C28 H28B 0.9900 .
C29 C30 1.38(7) .
C29 C31 1.53(7) .
C29 H29 1.0000 .
C30 H30A 0.9800 .
C30 H30B 0.9800 .
C30 H30C 0.9800 .
C31 C36 1.37(7) .
C31 C32 1.46(7) .
C32 C33 1.47(7) .
C32 H32 0.9500 .
C33 C34 1.42(7) .
C33 H33 0.9500 .
C34 C35 1.49(7) .
C34 H34 0.9500 .
C35 C36 1.51(7) .
C35 H35 0.9500 .
C36 H36 0.9500 .
C37 C38 1.44(6) .
C37 H37A 0.9900 .
C37 H37B 0.9900 .
C38 C40 1.57(7) .
C38 C39 1.65(6) .
C38 H38 1.0000 .
C39 H39A 0.9800 .
C39 H39B 0.9800 .
C39 H39C 0.9800 .
C40 C45 1.35(7) .
C40 C41 1.37(6) .
C41 C42 1.36(2) .
C41 H41 0.9500 .
C42 C43 1.37(2) .
C42 H42 0.9500 .
C43 C44 1.36(2) .
C43 H43 0.9500 .
C44 C45 1.30(7) .
C44 H44 0.9500 .
C45 H45 0.9500 .
C46 C47 1.44(7) .
C46 H46A 0.9900 .
C46 H46B 0.9900 .
C47 C49 1.52(7) .
C47 C48 1.60(6) .
C47 H47 1.0000 .
C48 H48A 0.9800 .
C48 H48B 0.9800 .
C48 H48C 0.9800 .
C49 C50 1.36(7) .
C49 C54 1.38(8) .
C50 C51 1.42(2) .
C50 H50 0.9500 .
C51 C52 1.42(2) .
C51 H51 0.9500 .
C52 C53 1.41(2) .
C52 H52 0.9500 .
C53 C54 1.40(7) .
C53 H53 0.9500 .
C54 H54 0.9500 .
C55 C56 1.54(2) .
C55 H55A 0.9900 .
C55 H55B 0.9900 .
C56 C58 1.54(7) .
C56 C57 1.65(7) .
C57 H57A 0.9800 .
C57 H57B 0.9800 .
C57 H57C 0.9800 .
C58 C59 1.28(7) .
C58 C63 1.47(7) .
C59 C60 1.60(6) .
C60 C61 1.40(7) .
C60 H60 0.9500 .
C61 C62 1.30(7) .
C61 H61 0.9500 .
C62 C63 1.37(7) .
C62 H62 0.9500 .
C63 H63 0.9500 .
C64 C65 1.52(7) .
C64 H64A 0.9900 .
C64 H64B 0.9900 .
C65 C67 1.49(7) .
C65 C66 1.60(6) .
C65 H65 1.0000 .
C66 H66A 0.9800 .
C66 H66B 0.9800 .
C66 H66C 0.9800 .
C67 C72 1.31(7) .
C67 C68 1.42(6) .
C68 C69 1.37(2) .
C68 H68 0.9500 .
C69 C70 1.37(2) .
C69 H69 0.9500 .
C70 C71 1.38(2) .
C70 H70 0.9500 .
C71 C72 1.39(7) .
C71 H71 0.9500 .
C72 H72 0.9500 .
C73 C74 1.50(6) .
C73 H73A 0.9900 .
C73 H73B 0.9900 .
C74 C76 1.40(7) .
C74 C75 1.50(5) .
C74 H74 1.0000 .
C75 H75A 0.9800 .
C75 H75B 0.9800 .
C75 H75C 0.9800 .
C76 C77 1.31(6) .
C76 C81 1.46(7) .
C77 C78 1.52(7) .
C77 H77 0.9500 .
C78 C79 1.40(7) .
C78 H78 0.9500 .
C79 C80 1.45(6) .
C79 H79 0.9500 .
C80 C81 1.33(7) .
C80 H80 0.9500 .
C81 H81 0.9500 .
C82 C83 1.58(6) .
C82 H82A 0.9900 .
C82 H82B 0.9900 .
C83 C85 1.47(6) .
C83 C84 1.57(6) .
C83 H83 1.0000 .
C84 H84A 0.9800 .
C84 H84B 0.9800 .
C84 H84C 0.9800 .
C85 C90 1.37(2) .
C85 C86 1.46(6) .
C86 C87 1.36(2) .
C86 H86 0.9500 .
C87 C88 1.28(6) .
C87 H87 0.9500 .
C88 C89 1.37(2) .
C88 H88 0.9500 .
C89 C90 1.38(6) .
C89 H89 0.9500 .
C90 H90 0.9500 .
C91 C92 1.59(7) .
C91 H91A 0.9900 .
C91 H91B 0.9900 .
C92 C94 1.46(6) .
C92 C93 1.51(7) .
C92 H92 1.0000 .
C93 H93A 0.9800 .
C93 H93B 0.9800 .
C93 H93C 0.9800 .
C94 C95 1.360(17) .
C94 C99 1.36(2) .
C95 C96 1.37(2) .
C95 H95 0.9500 .
C96 C97 1.36(2) .
C96 H96 0.9500 .
C97 C98 1.36(2) .
C97 H97 0.9500 .
C98 C99 1.37(2) .
C98 H98 0.9500 .
C99 H99 0.9500 .
C100 C101 1.47(6) .
C100 H10F 0.9900 .
C100 H10G 0.9900 .
C101 C102 1.51(6) .
C101 C103 1.51(7) .
C101 H101 1.0000 .
C102 H10H 0.9800 .
C102 H10I 0.9800 .
C102 H10J 0.9800 .
C103 C104 1.34(7) .
C103 C108 1.44(7) .
C104 C105 1.38(2) .
C104 H104 0.9500 .
C105 C106 1.47(7) .
C105 H105 0.9500 .
C106 C107 1.37(2) .
C106 H106 0.9500 .
C107 C108 1.37(2) .
C107 H107 0.9500 .
C108 H108 0.9500 .

loop_
_geom_hbond_atom_site_label_D
_geom_hbond_atom_site_label_H
_geom_hbond_atom_site_label_A
_geom_hbond_site_symmetry_A
_geom_hbond_distance_DA
_geom_hbond_distance_DH
_geom_hbond_distance_HA
_geom_hbond_angle_DHA
_geom_hbond_publ_flag
N1 H1B I1a . 3.53(5) 0.910 2.745 144.4 no
N2 H2C I23 1_565 3.50(3) 0.910 2.943 121.0 no
N10 H10A I36a . 3.48(4) 0.910 2.676 148.5 no
N12 H12B I40 1_565 3.52(4) 0.910 2.752 142.1 no

loop_
_geom_torsion_atom_site_label_1
_geom_torsion_atom_site_label_2
_geom_torsion_atom_site_label_3
_geom_torsion_atom_site_label_4
_geom_torsion
N1 C1 C2 C3 172(4)
N1 C1 C2 C4 -62(5)
C3 C2 C4 C9 -127(5)
C1 C2 C4 C9 109(5)
C3 C2 C4 C5 55(6)
C1 C2 C4 C5 -69(6)
C9 C4 C5 C6 2(8)
C2 C4 C5 C6 180(4)
C4 C5 C6 C7 2(7)
C5 C6 C7 C8 -3(6)
C6 C7 C8 C9 0(7)
C5 C4 C9 C8 -5(7)
C2 C4 C9 C8 177(4)
C7 C8 C9 C4 4(7)
N2 C10 C11 C12 69(5)
N2 C10 C11 C13 -166(3)
C10 C11 C13 C18 110(5)
C12 C11 C13 C18 -123(4)
C10 C11 C13 C14 -74(5)
C12 C11 C13 C14 53(6)
C18 C13 C14 C15 0(7)
C11 C13 C14 C15 -177(4)
C13 C14 C15 C16 -3(7)
C14 C15 C16 C17 3(7)
C15 C16 C17 C18 -1(7)
C14 C13 C18 C17 3(7)
C11 C13 C18 C17 179(4)
C16 C17 C18 C13 -2(7)
N3 C19 C20 C21 68(6)
N3 C19 C20 C22 -169(4)
C19 C20 C22 C27 -101(6)
C21 C20 C22 C27 16(9)
C19 C20 C22 C23 81(7)
C21 C20 C22 C23 -162(6)
C27 C22 C23 C24 1(11)
C20 C22 C23 C24 178(6)
C22 C23 C24 C25 -4(11)
C23 C24 C25 C26 4(10)
C24 C25 C26 C27 -1(10)
C25 C26 C27 C22 -2(10)
C23 C22 C27 C26 2(11)
C20 C22 C27 C26 -175(6)
N4 C28 C29 C30 53(6)
N4 C28 C29 C31 -176(4)
C30 C29 C31 C36 -112(6)
C28 C29 C31 C36 122(5)
C30 C29 C31 C32 66(6)
C28 C29 C31 C32 -60(6)
C36 C31 C32 C33 7(8)
C29 C31 C32 C33 -170(4)
C31 C32 C33 C34 -8(8)
C32 C33 C34 C35 8(7)
C33 C34 C35 C36 -6(8)
C32 C31 C36 C35 -5(8)
C29 C31 C36 C35 172(4)
C34 C35 C36 C31 4(8)
N5 C37 C38 C40 -67(6)
N5 C37 C38 C39 170(4)
C37 C38 C40 C45 -70(6)
C39 C38 C40 C45 55(6)
C37 C38 C40 C41 106(5)
C39 C38 C40 C41 -129(4)
C45 C40 C41 C42 -8(6)
C38 C40 C41 C42 176(4)
C40 C41 C42 C43 6(7)
C41 C42 C43 C44 2(6)
C42 C43 C44 C45 -8(6)
C43 C44 C45 C40 6(7)
C41 C40 C45 C44 2(6)
C38 C40 C45 C44 178(4)
N6 C46 C47 C49 58(7)
N6 C46 C47 C48 -81(8)
C46 C47 C49 C50 88(7)
C48 C47 C49 C50 -126(5)
C46 C47 C49 C54 -89(6)
C48 C47 C49 C54 57(6)
C54 C49 C50 C51 -3(8)
C47 C49 C50 C51 -180(4)
C49 C50 C51 C52 3(7)
C50 C51 C52 C53 -4(7)
C51 C52 C53 C54 6(7)
C50 C49 C54 C53 4(7)
C47 C49 C54 C53 -179(4)
C52 C53 C54 C49 -6(8)
N7 C55 C56 C58 58(6)
N7 C55 C56 C57 -104(7)
C55 C56 C58 C59 80(7)
C57 C56 C58 C59 -112(7)
C55 C56 C58 C63 -96(6)
C57 C56 C58 C63 72(6)
C63 C58 C59 C60 4(10)
C56 C58 C59 C60 -171(5)
C58 C59 C60 C61 -6(8)
C59 C60 C61 C62 2(9)
C60 C61 C62 C63 4(11)
C61 C62 C63 C58 -6(9)
C59 C58 C63 C62 2(9)
C56 C58 C63 C62 178(5)
N8 C64 C65 C67 -25(8)
N8 C64 C65 C66 -172(5)
C64 C65 C67 C72 -93(6)
C66 C65 C67 C72 51(7)
C64 C65 C67 C68 92(7)
C66 C65 C67 C68 -124(6)
C72 C67 C68 C69 -2(8)
C65 C67 C68 C69 174(5)
C67 C68 C69 C70 0(8)
C68 C69 C70 C71 0(8)
C69 C70 C71 C72 1(8)
C68 C67 C72 C71 3(8)
C65 C67 C72 C71 -173(5)
C70 C71 C72 C67 -2(8)
N9 C73 C74 C76 -160(4)
N9 C73 C74 C75 73(5)
C73 C74 C76 C77 108(6)
C75 C74 C76 C77 -124(5)
C73 C74 C76 C81 -68(5)
C75 C74 C76 C81 60(6)
C74 C76 C77 C78 -168(4)
C81 C76 C77 C78 8(6)
C76 C77 C78 C79 -14(7)
C77 C78 C79 C80 5(6)
C78 C79 C80 C81 9(8)
C79 C80 C81 C76 -15(8)
C77 C76 C81 C80 4(6)
C74 C76 C81 C80 -180(4)
N10 C82 C83 C85 -65(5)
N10 C82 C83 C84 172(4)
C84 C83 C85 C90 51(6)
C82 C83 C85 C90 -65(5)
C84 C83 C85 C86 -132(4)
C82 C83 C85 C86 111(4)
C90 C85 C86 C87 -5(6)
C83 C85 C86 C87 179(4)
C85 C86 C87 C88 1(7)
C86 C87 C88 C89 -4(7)
C87 C88 C89 C90 10(6)
C86 C85 C90 C89 11(6)
C83 C85 C90 C89 -173(4)
C88 C89 C90 C85 -14(6)
N11 C91 C92 C94 -158(4)
N11 C91 C92 C93 72(5)
C93 C92 C94 C95 15(8)
C91 C92 C94 C95 -109(6)
C93 C92 C94 C99 -158(5)
C91 C92 C94 C99 78(6)
C99 C94 C95 C96 -4(9)
C92 C94 C95 C96 -178(5)
C94 C95 C96 C97 1(9)
C95 C96 C97 C98 4(8)
C96 C97 C98 C99 -7(9)
C95 C94 C99 C98 2(8)
C92 C94 C99 C98 175(5)
C97 C98 C99 C94 3(9)
N12 C100 C101 C102 53(6)
N12 C100 C101 C103 -180(4)
C100 C101 C103 C104 -66(6)
C102 C101 C103 C104 63(6)
C100 C101 C103 C108 121(5)
C102 C101 C103 C108 -109(5)
C108 C103 C104 C105 -9(7)
C101 C103 C104 C105 178(4)
C103 C104 C105 C106 6(8)
C104 C105 C106 C107 -1(7)
C105 C106 C107 C108 -2(7)
C106 C107 C108 C103 -1(8)
C104 C103 C108 C107 6(7)
C101 C103 C108 C107 179(4)
